data_4103471
loop_
_publ_author_name
'Hiroshi Danjo'
'Kadzuya Hirata'
'Masanori Noda'
'Susumu Uchiyama'
'Kiichi Fukui'
'Masatoshi Kawahata'
'Isao Azumaya'
'Kentaro Yamaguchi'
'Toshifumi Miyazawa'

_publ_contact_author_address
;Department of Chemistry
Faculty of Science and Technology
Konan University
Okamoto Higashinada Kobe 6588501 Japan
;
_publ_contact_author_email danjo@konan-u.ac.jp
_publ_contact_author_fax 81(78)4352539
_publ_contact_author_name 'Hiroshi Danjo'
_publ_contact_author_phone 81(78)4352502
_publ_section_title
;
 Assembly Modulation by Adjusting Countercharges of Heterobimetallic
 Supramolecular Polymers Composed of Tris(spiroborate) Twin Bowls
;
_journal_name_full 'Journal of the American Chemical Society'
_journal_page_first 15556
_journal_page_last 15558
_journal_paper_doi 10.1021/ja1084964
_journal_volume 132
_journal_year 2010
_chemical_formula_sum 'C157 H153 B6 Ba2 N13 O35'
_chemical_formula_weight 3121.46
_chemical_name_systematic
;
 ?
;
_space_group_IT_number 1
_symmetry_cell_setting triclinic
_symmetry_space_group_name_Hall 'P 1'
_symmetry_space_group_name_H-M 'P 1'
_atom_sites_solution_hydrogens geom
_atom_sites_solution_primary direct
_atom_sites_solution_secondary difmap
_audit_creation_method SHELXL-97
_cell_angle_alpha 84.767(1)
_cell_angle_beta 79.563(1)
_cell_angle_gamma 70.997(1)
_cell_formula_units_Z 1
_cell_length_a 14.1442(10)
_cell_length_b 15.7549(11)
_cell_length_c 18.3915(13)
_cell_measurement_reflns_used 7375
_cell_measurement_temperature 150
_cell_measurement_theta_max 26.98
_cell_measurement_theta_min 2.20
_cell_volume 3808.6(5)
_computing_cell_refinement 'Bruker SMART'
_computing_data_collection 'Bruker SMART'
_computing_data_reduction 'Bruker SAINT'
_computing_molecular_graphics 'Bruker SHELXTL'
_computing_publication_material 'Bruker SHELXTL'
_computing_structure_refinement 'SHELXL-97 (Sheldrick, 1997)'
_computing_structure_solution 'SHELXS-97 (Sheldrick, 1990)'
_diffrn_ambient_temperature 150
_diffrn_detector_area_resol_mean 8.333
_diffrn_measured_fraction_theta_full 0.993
_diffrn_measured_fraction_theta_max 0.904
_diffrn_measurement_device_type 'Bruker APEX II CCD Area Detector'
_diffrn_measurement_method 'phi and omega scans'
_diffrn_radiation_monochromator graphite
_diffrn_radiation_source 'fine-focus sealed tube'
_diffrn_radiation_type MoK\a
_diffrn_radiation_wavelength 0.71073
_diffrn_reflns_av_R_equivalents 0.0118
_diffrn_reflns_av_sigmaI/netI 0.0288
_diffrn_reflns_limit_h_max 17
_diffrn_reflns_limit_h_min -18
_diffrn_reflns_limit_k_max 19
_diffrn_reflns_limit_k_min -19
_diffrn_reflns_limit_l_max 23
_diffrn_reflns_limit_l_min -22
_diffrn_reflns_number 37829
_diffrn_reflns_theta_full 25.00
_diffrn_reflns_theta_max 27.19
_diffrn_reflns_theta_min 1.71
_diffrn_standards_decay_% 0
_diffrn_standards_number 0
_exptl_absorpt_coefficient_mu 0.594
_exptl_absorpt_correction_type empirical
_exptl_absorpt_process_details 'SADABS Sheldrick 1996'
_exptl_crystal_colour 'pale yellow'
_exptl_crystal_density_diffrn 1.361
_exptl_crystal_density_method 'not measured'
_exptl_crystal_description prismatic
_exptl_crystal_F_000 1608
_exptl_crystal_size_max 0.60
_exptl_crystal_size_mid 0.30
_exptl_crystal_size_min 0.25
_refine_diff_density_max 8.474
_refine_diff_density_min -0.968
_refine_diff_density_rms 0.156
_refine_ls_abs_structure_details 'Flack H D (1983), Acta Cryst. A39, 876-881'
_refine_ls_abs_structure_Flack 0.00
_refine_ls_extinction_method none
_refine_ls_goodness_of_fit_ref 1.034
_refine_ls_hydrogen_treatment constr
_refine_ls_matrix_type full
_refine_ls_number_parameters 1910
_refine_ls_number_reflns 28929
_refine_ls_number_restraints 42
_refine_ls_restrained_S_all 1.033
_refine_ls_R_factor_all 0.0653
_refine_ls_R_factor_gt 0.0605
_refine_ls_shift/su_max 6.124
_refine_ls_shift/su_mean 0.113
_refine_ls_structure_factor_coef Fsqd
_refine_ls_weighting_details 'calc w=1/[\s^2^(Fo^2^)+(0.1346P)^2^+8.0342P] where P=(Fo^2^+2Fc^2^)/3'
_refine_ls_weighting_scheme calc
_refine_ls_wR_factor_gt 0.1792
_refine_ls_wR_factor_ref 0.1867
_reflns_number_gt 26388
_reflns_number_total 28929
_reflns_threshold_expression >2sigma(I)
_cod_data_source_file ja1084964_si_003.cif
_cod_data_source_block a0802231dan
_cod_database_code 4103471

loop_
_symmetry_equiv_pos_as_xyz
'x, y, z'

loop_
_atom_site_label
_atom_site_type_symbol
_atom_site_fract_x
_atom_site_fract_y
_atom_site_fract_z
_atom_site_U_iso_or_equiv
_atom_site_adp_type
_atom_site_occupancy
_atom_site_symmetry_multiplicity
_atom_site_calc_flag
_atom_site_refinement_flags
C1 C 1.1250(8) 0.8012(7) 0.1558(6) 0.019(2) Uani 1 1 d .
C2 C 1.0955(8) 0.7760(7) 0.2267(6) 0.020(2) Uani 1 1 d .
C3 C 1.1636(8) 0.7265(7) 0.2759(6) 0.0179(19) Uani 1 1 d .
C4 C 1.2679(8) 0.7039(7) 0.2519(6) 0.021(2) Uani 1 1 d .
H4 H 1.3151 0.6712 0.2832 0.025 Uiso 1 1 calc R
C5 C 1.4103(9) 0.7087(9) 0.1521(7) 0.033(3) Uani 1 1 d .
H5 H 1.4565 0.6770 0.1843 0.040 Uiso 1 1 calc R
C6 C 1.4460(10) 0.7342(9) 0.0776(7) 0.039(3) Uani 1 1 d .
H6 H 1.5164 0.7182 0.0588 0.046 Uiso 1 1 calc R
C7 C 1.3785(10) 0.7802(9) 0.0362(8) 0.037(3) Uani 1 1 d .
H7 H 1.4028 0.7983 -0.0123 0.045 Uiso 1 1 calc R
C8 C 1.2713(8) 0.8050(8) 0.0590(7) 0.027(2) Uani 1 1 d .
H8 H 1.2264 0.8377 0.0261 0.032 Uiso 1 1 calc R
C9 C 1.2335(8) 0.7798(7) 0.1311(6) 0.020(2) Uani 1 1 d .
C10 C 1.3015(9) 0.7327(8) 0.1765(7) 0.027(2) Uani 1 1 d .
C11 C 1.0515(7) 0.8522(7) 0.1038(6) 0.0164(19) Uani 1 1 d .
C12 C 0.9902(7) 0.9358(7) 0.1156(5) 0.0123(17) Uani 1 1 d .
C13 C 0.9306(9) 0.9887(8) 0.0626(6) 0.019(2) Uiso 1 1 d .
C14 C 0.9284(9) 0.9508(9) 0.0022(6) 0.026(2) Uani 1 1 d .
H14 H 0.8881 0.9853 -0.0329 0.032 Uiso 1 1 calc R
C15 C 0.9790(8) 0.8202(8) -0.0781(6) 0.024(2) Uani 1 1 d .
H15 H 0.9353 0.8525 -0.1118 0.028 Uiso 1 1 calc R
C16 C 1.0401(9) 0.7328(8) -0.0905(7) 0.028(2) Uani 1 1 d .
H16 H 1.0390 0.7065 -0.1347 0.034 Uiso 1 1 calc R
C17 C 1.1005(9) 0.6828(8) -0.0439(6) 0.030(3) Uani 1 1 d .
H17 H 1.1396 0.6224 -0.0548 0.036 Uiso 1 1 calc R
C18 C 1.1060(9) 0.7193(7) 0.0201(6) 0.021(2) Uani 1 1 d .
H18 H 1.1491 0.6837 0.0530 0.025 Uiso 1 1 calc R
C19 C 1.0467(7) 0.8115(7) 0.0376(6) 0.0158(19) Uani 1 1 d .
C20 C 0.9838(8) 0.8616(8) -0.0113(6) 0.018(2) Uani 1 1 d .
C21 C 0.7787(7) 1.2662(7) 0.2768(6) 0.0154(18) Uani 1 1 d .
C22 C 0.8463(8) 1.2026(6) 0.2299(6) 0.018(2) Uani 1 1 d U
C23 C 0.9351(7) 1.2133(7) 0.1893(5) 0.0157(18) Uani 1 1 d .
C24 C 0.9663(8) 1.2807(7) 0.1983(6) 0.021(2) Uani 1 1 d .
H24 H 1.0284 1.2858 0.1715 0.025 Uiso 1 1 calc R
C25 C 0.9363(10) 1.4185(9) 0.2611(7) 0.025(3) Uani 1 1 d .
H25 H 0.9981 1.4235 0.2336 0.031 Uiso 1 1 calc R
C26 C 0.8772(9) 1.4830(8) 0.3133(7) 0.027(2) Uani 1 1 d .
H26 H 0.8982 1.5323 0.3215 0.033 Uiso 1 1 calc R
C27 C 0.7869(9) 1.4731(7) 0.3529(6) 0.025(2) Uani 1 1 d .
H27 H 0.7472 1.5156 0.3888 0.030 Uiso 1 1 calc R
C28 C 0.7536(8) 1.4009(7) 0.3403(6) 0.0183(19) Uani 1 1 d .
H28 H 0.6913 1.3960 0.3668 0.022 Uiso 1 1 calc R
C29 C 0.8129(8) 1.3367(7) 0.2886(6) 0.018(2) Uani 1 1 d .
C30 C 0.9024(8) 1.3468(7) 0.2505(6) 0.022(2) Uani 1 1 d .
C31 C 0.6807(7) 1.2577(7) 0.3174(6) 0.0131(18) Uiso 1 1 d .
C32 C 0.6809(8) 1.1925(8) 0.3732(5) 0.015(2) Uani 1 1 d U
C33 C 0.5902(8) 1.1941(6) 0.4228(6) 0.0142(18) Uani 1 1 d .
C34 C 0.4969(8) 1.2570(7) 0.4141(6) 0.020(2) Uani 1 1 d U
H34 H 0.4371 1.2565 0.4473 0.024 Uiso 1 1 calc R
C35 C 0.4003(8) 1.3880(7) 0.3419(7) 0.025(2) Uani 1 1 d .
H35 H 0.3388 1.3885 0.3732 0.030 Uiso 1 1 calc R
C36 C 0.3977(9) 1.4479(8) 0.2884(7) 0.029(2) Uani 1 1 d .
H36 H 0.3351 1.4918 0.2818 0.035 Uiso 1 1 calc R
C37 C 0.4913(8) 1.4487(8) 0.2377(6) 0.026(2) Uani 1 1 d .
H37 H 0.4884 1.4908 0.1971 0.032 Uiso 1 1 calc R
C38 C 0.5771(8) 1.3915(7) 0.2489(6) 0.021(2) Uani 1 1 d .
H38 H 0.6371 1.3951 0.2177 0.025 Uiso 1 1 calc R
C39 C 0.5854(7) 1.3222(7) 0.3071(5) 0.0161(19) Uani 1 1 d .
C40 C 0.4930(7) 1.3206(7) 0.3557(6) 0.0168(19) Uani 1 1 d .
C41 C 0.8645(8) 0.8824(7) 0.5508(6) 0.0158(19) Uani 1 1 d .
C42 C 0.8208(8) 0.9671(7) 0.5245(5) 0.0162(19) Uani 1 1 d .
C43 C 0.8242(8) 1.0446(8) 0.5564(6) 0.020(2) Uani 1 1 d .
C44 C 0.8808(8) 1.0347(8) 0.6106(6) 0.025(2) Uani 1 1 d .
H44 H 0.8843 1.0866 0.6311 0.029 Uiso 1 1 calc R
C45 C 0.9943(9) 0.9328(9) 0.6963(6) 0.030(2) Uani 1 1 d .
H45 H 1.0030 0.9826 0.7167 0.035 Uiso 1 1 calc R
C46 C 1.0376(9) 0.8538(8) 0.7233(6) 0.027(2) Uani 1 1 d .
H46 H 1.0742 0.8477 0.7630 0.033 Uiso 1 1 calc R
C47 C 1.0311(7) 0.7791(8) 0.6952(6) 0.026(2) Uani 1 1 d .
H47 H 1.0651 0.7210 0.7139 0.031 Uiso 1 1 calc R
C48 C 0.9749(8) 0.7888(8) 0.6398(7) 0.026(2) Uani 1 1 d .
H48 H 0.9702 0.7359 0.6219 0.031 Uiso 1 1 calc R
C49 C 0.9236(8) 0.8721(7) 0.6074(6) 0.019(2) Uani 1 1 d .
C50 C 0.9325(8) 0.9521(7) 0.6363(6) 0.020(2) Uani 1 1 d .
C51 C 0.8549(8) 0.8024(7) 0.5183(6) 0.0146(19) Uani 1 1 d .
C52 C 0.8973(8) 0.7740(7) 0.4499(5) 0.0167(19) Uani 1 1 d .
C53 C 0.8962(9) 0.6916(7) 0.4208(6) 0.024(2) Uani 1 1 d .
C54 C 0.8415(9) 0.6425(7) 0.4630(6) 0.023(2) Uani 1 1 d .
H54 H 0.8407 0.5881 0.4450 0.028 Uiso 1 1 calc R
C55 C 0.7215(10) 0.6224(9) 0.5768(8) 0.032(3) Uani 1 1 d .
H55 H 0.7173 0.5686 0.5602 0.039 Uiso 1 1 calc R
C56 C 0.6689(11) 0.6561(10) 0.6410(9) 0.052(4) Uani 1 1 d .
H56 H 0.6205 0.6293 0.6666 0.063 Uiso 1 1 calc R
C57 C 0.6800(9) 0.7260(9) 0.6719(6) 0.031(3) Uani 1 1 d .
H57 H 0.6459 0.7412 0.7207 0.038 Uiso 1 1 calc R
C58 C 0.7400(8) 0.7771(8) 0.6348(6) 0.026(2) Uani 1 1 d .
H58 H 0.7471 0.8265 0.6569 0.032 Uiso 1 1 calc R
C59 C 0.7903(8) 0.7503(7) 0.5609(6) 0.020(2) Uani 1 1 d .
C60 C 0.7871(9) 0.6711(8) 0.5318(6) 0.026(2) Uani 1 1 d .
C61 C 0.3757(8) 0.0069(7) 0.8553(6) 0.018(2) Uani 1 1 d .
C62 C 0.3141(7) 0.0706(7) 0.9016(6) 0.018(2) Uani 1 1 d .
C63 C 0.2206(9) 0.0618(7) 0.9434(6) 0.027(2) Uani 1 1 d .
C64 C 0.1880(8) -0.0119(7) 0.9360(6) 0.025(2) Uani 1 1 d .
H64 H 0.1279 -0.0182 0.9654 0.030 Uiso 1 1 calc R
C65 C 0.2225(9) -0.1531(8) 0.8656(7) 0.022(2) Uani 1 1 d .
H65 H 0.1606 -0.1599 0.8913 0.026 Uiso 1 1 calc R
C66 C 0.2768(9) -0.2132(8) 0.8176(7) 0.026(2) Uani 1 1 d .
H66 H 0.2537 -0.2614 0.8096 0.031 Uiso 1 1 calc R
C67 C 0.3711(9) -0.2074(9) 0.7767(7) 0.031(3) Uani 1 1 d .
H67 H 0.4101 -0.2506 0.7411 0.037 Uiso 1 1 calc R
C68 C 0.4028(9) -0.1401(7) 0.7896(6) 0.023(2) Uani 1 1 d .
H68 H 0.4655 -0.1364 0.7628 0.027 Uiso 1 1 calc R
C69 C 0.3455(8) -0.0725(7) 0.8430(5) 0.0165(19) Uani 1 1 d .
C70 C 0.2489(7) -0.0778(7) 0.8825(6) 0.019(2) Uani 1 1 d .
C71 C 0.4752(8) 0.0128(7) 0.8141(6) 0.0179(19) Uani 1 1 d .
C72 C 0.4803(8) 0.0736(7) 0.7601(6) 0.018(2) Uani 1 1 d .
C73 C 0.5688(8) 0.0764(8) 0.7119(6) 0.022(2) Uani 1 1 d .
C74 C 0.6567(8) 0.0180(7) 0.7213(6) 0.021(2) Uani 1 1 d .
H74 H 0.7171 0.0196 0.6895 0.026 Uiso 1 1 calc R
C75 C 0.7533(8) -0.1131(7) 0.7918(5) 0.020(2) Uani 1 1 d .
H75 H 0.8142 -0.1091 0.7621 0.024 Uiso 1 1 calc R
C76 C 0.7570(8) -0.1839(8) 0.8467(6) 0.022(2) Uani 1 1 d .
H76 H 0.8194 -0.2287 0.8522 0.026 Uiso 1 1 calc R
C77 C 0.6702(8) -0.1861(6) 0.8905(6) 0.024(2) Uani 1 1 d U
H77 H 0.6719 -0.2337 0.9265 0.029 Uiso 1 1 calc R
C78 C 0.5749(8) -0.1175(7) 0.8839(6) 0.021(2) Uani 1 1 d .
H78 H 0.5155 -0.1170 0.9179 0.025 Uiso 1 1 calc R
C79 C 0.5711(8) -0.0524(7) 0.8275(6) 0.018(2) Uani 1 1 d .
C80 C 0.6601(8) -0.0493(7) 0.7813(6) 0.019(2) Uani 1 1 d .
C81 C 0.2909(8) 0.3889(8) 0.5840(6) 0.019(2) Uani 1 1 d .
C82 C 0.3373(8) 0.3034(7) 0.6075(6) 0.019(2) Uani 1 1 d .
C83 C 0.3300(8) 0.2254(7) 0.5784(6) 0.019(2) Uani 1 1 d .
C84 C 0.2746(8) 0.2293(7) 0.5239(6) 0.0172(19) Uani 1 1 d .
H84 H 0.2697 0.1769 0.5052 0.021 Uiso 1 1 calc R
C85 C 0.1673(9) 0.3248(8) 0.4398(6) 0.023(2) Uani 1 1 d .
H85 H 0.1626 0.2720 0.4217 0.028 Uiso 1 1 calc R
C86 C 0.1181(8) 0.4112(9) 0.4104(7) 0.036(3) Uani 1 1 d .
H86 H 0.0774 0.4173 0.3732 0.043 Uiso 1 1 calc R
C87 C 0.1304(10) 0.4897(8) 0.4373(7) 0.034(3) Uani 1 1 d .
H87 H 0.1016 0.5468 0.4146 0.040 Uiso 1 1 calc R
C88 C 0.1832(8) 0.4841(7) 0.4952(5) 0.021(2) Uani 1 1 d .
H88 H 0.1876 0.5365 0.5144 0.026 Uiso 1 1 calc R
C89 C 0.2306(8) 0.3967(8) 0.5246(6) 0.020(2) Uani 1 1 d .
C90 C 0.2230(8) 0.3204(7) 0.4963(6) 0.022(2) Uani 1 1 d .
C91 C 0.3057(9) 0.4682(8) 0.6110(6) 0.020(2) Uani 1 1 d .
C92 C 0.2557(8) 0.4965(7) 0.6806(6) 0.0168(19) Uani 1 1 d .
C93 C 0.2585(7) 0.5751(7) 0.7086(5) 0.0151(18) Uani 1 1 d .
C94 C 0.3136(9) 0.6275(9) 0.6721(7) 0.029(2) Uani 1 1 d .
H94 H 0.3145 0.6807 0.6921 0.035 Uiso 1 1 calc R
C95 C 0.4319(11) 0.6408(9) 0.5596(7) 0.034(3) Uani 1 1 d .
H95 H 0.4394 0.6901 0.5816 0.041 Uiso 1 1 calc R
C96 C 0.4840(9) 0.6186(8) 0.4878(6) 0.028(2) Uani 1 1 d .
H96 H 0.5215 0.6545 0.4604 0.034 Uiso 1 1 calc R
C97 C 0.4787(10) 0.5377(9) 0.4563(8) 0.037(3) Uani 1 1 d .
H97 H 0.5145 0.5172 0.4090 0.045 Uiso 1 1 calc R
C98 C 0.4182(8) 0.4945(7) 0.5004(6) 0.022(2) Uani 1 1 d .
H98 H 0.4149 0.4417 0.4814 0.027 Uiso 1 1 calc R
C99 C 0.3619(8) 0.5185(7) 0.5688(6) 0.021(2) Uani 1 1 d .
C100 C 0.3713(8) 0.5957(8) 0.5995(6) 0.024(2) Uani 1 1 d .
C101 C 0.0307(8) 0.4664(7) 0.9773(6) 0.0166(19) Uani 1 1 d .
C102 C 0.0621(7) 0.4888(7) 0.9051(6) 0.0133(18) Uani 1 1 d U
C103 C -0.0114(9) 0.5402(7) 0.8594(6) 0.020(2) Uani 1 1 d .
C104 C -0.1095(9) 0.5641(7) 0.8802(7) 0.026(2) Uani 1 1 d .
H104 H -0.1539 0.5975 0.8474 0.031 Uiso 1 1 calc R
C105 C -0.2512(8) 0.5574(7) 0.9796(7) 0.026(2) Uani 1 1 d .
H105 H -0.2987 0.5886 0.9481 0.031 Uiso 1 1 calc R
C106 C -0.2866(7) 0.5334(7) 1.0468(7) 0.024(2) Uani 1 1 d .
H106 H -0.3577 0.5465 1.0616 0.028 Uiso 1 1 calc R
C107 C -0.2179(8) 0.4865(8) 1.0996(6) 0.025(2) Uani 1 1 d .
H107 H -0.2427 0.4712 1.1489 0.030 Uiso 1 1 calc R
C108 C -0.1196(9) 0.4671(7) 1.0743(6) 0.023(2) Uani 1 1 d .
H108 H -0.0743 0.4344 1.1069 0.028 Uiso 1 1 calc R
C109 C -0.0757(8) 0.4911(7) 1.0022(6) 0.020(2) Uani 1 1 d .
C110 C -0.1480(8) 0.5397(7) 0.9518(6) 0.0172(18) Uani 1 1 d .
C111 C 0.1037(8) 0.4202(6) 1.0272(5) 0.0154(19) Uani 1 1 d .
C112 C 0.1670(8) 0.3306(8) 1.0152(6) 0.021(2) Uani 1 1 d .
C113 C 0.2291(9) 0.2818(7) 1.0682(6) 0.020(2) Uani 1 1 d .
C114 C 0.2356(7) 0.3146(6) 1.1333(6) 0.0159(18) Uani 1 1 d .
H114 H 0.2764 0.2787 1.1675 0.019 Uiso 1 1 calc R
C115 C 0.1776(9) 0.4481(7) 1.2083(6) 0.023(2) Uani 1 1 d .
H115 H 0.2204 0.4135 1.2418 0.028 Uiso 1 1 calc R
C116 C 0.1215(8) 0.5357(7) 1.2260(6) 0.021(2) Uani 1 1 d .
H116 H 0.1262 0.5618 1.2692 0.025 Uiso 1 1 calc R
C117 C 0.0556(8) 0.5847(7) 1.1748(6) 0.020(2) Uani 1 1 d .
H117 H 0.0142 0.6447 1.1848 0.024 Uiso 1 1 calc R
C118 C 0.0514(8) 0.5461(7) 1.1110(6) 0.019(2) Uani 1 1 d .
H118 H 0.0073 0.5807 1.0783 0.022 Uiso 1 1 calc R
C119 C 0.1087(8) 0.4594(7) 1.0936(6) 0.018(2) Uani 1 1 d .
C120 C 0.1758(8) 0.4081(8) 1.1464(6) 0.019(2) Uani 1 1 d .
C121 C 0.6749(12) 0.3253(10) 0.5331(8) 0.052(3) Uani 1 1 d .
H12J H 0.6177 0.3345 0.5068 0.077 Uiso 1 1 calc R
H12K H 0.7362 0.2843 0.5057 0.077 Uiso 1 1 calc R
H12L H 0.6853 0.3831 0.5373 0.077 Uiso 1 1 calc R
C122 C 0.5717(10) 0.3537(9) 0.6636(8) 0.046(3) Uani 1 1 d .
H12G H 0.5971 0.4029 0.6700 0.069 Uiso 1 1 calc R
H12H H 0.5585 0.3237 0.7117 0.069 Uiso 1 1 calc R
H12I H 0.5087 0.3777 0.6428 0.069 Uiso 1 1 calc R
C123 C 0.4904(12) 0.9430(8) 0.5969(7) 0.052(4) Uani 1 1 d .
H12D H 0.4514 0.9021 0.5955 0.078 Uiso 1 1 calc R
H12E H 0.4520 0.9904 0.6318 0.078 Uiso 1 1 calc R
H12F H 0.5551 0.9095 0.6130 0.078 Uiso 1 1 calc R
C124 C 0.5733(10) 0.9188(10) 0.4729(8) 0.049(3) Uani 1 1 d .
H12A H 0.6357 0.8856 0.4924 0.074 Uiso 1 1 calc R
H12B H 0.5902 0.9499 0.4261 0.074 Uiso 1 1 calc R
H12C H 0.5387 0.8768 0.4643 0.074 Uiso 1 1 calc R
C131 C 0.1410(8) 0.2481(7) 0.7248(7) 0.037(2) Uani 1 1 d .
H131 H 0.1254 0.2968 0.6898 0.044 Uiso 1 1 calc R
C132 C 0.1523(14) 0.0969(7) 0.7612(8) 0.099(6) Uani 1 1 d .
H13D H 0.2002 0.1000 0.7924 0.149 Uiso 1 1 calc R
H13E H 0.1809 0.0418 0.7331 0.149 Uiso 1 1 calc R
H13F H 0.0884 0.0965 0.7924 0.149 Uiso 1 1 calc R
C133 C 0.0938(8) 0.1623(7) 0.6437(5) 0.0385(19) Uani 1 1 d .
H13G H 0.0701 0.2196 0.6165 0.058 Uiso 1 1 calc R
H13H H 0.0373 0.1382 0.6597 0.058 Uiso 1 1 calc R
H13I H 0.1477 0.1196 0.6114 0.058 Uiso 1 1 calc R
C134 C 0.3497(8) 0.4211(7) 0.9796(6) 0.022(2) Uani 1 1 d .
H134 H 0.2944 0.4675 0.9638 0.026 Uiso 1 1 calc R
C135 C 0.4665(11) 0.3749(9) 1.0659(8) 0.050(3) Uani 1 1 d .
H13J H 0.4814 0.3169 1.0435 0.075 Uiso 1 1 calc R
H13K H 0.4430 0.3697 1.1191 0.075 Uiso 1 1 calc R
H13L H 0.5281 0.3926 1.0579 0.075 Uiso 1 1 calc R
C136 C 0.3468(12) 0.5317(10) 1.0642(10) 0.053(4) Uani 1 1 d .
H13M H 0.2991 0.5720 1.0340 0.079 Uiso 1 1 calc R
H13N H 0.4022 0.5558 1.0655 0.079 Uiso 1 1 calc R
H13O H 0.3115 0.5267 1.1147 0.079 Uiso 1 1 calc R
C137 C 0.8145(10) 0.8449(10) 0.1542(8) 0.041(3) Uani 1 1 d .
H137 H 0.8723 0.8001 0.1686 0.049 Uiso 1 1 calc R
C138 C 0.6823(15) 0.8963(13) 0.0792(11) 0.090(7) Uani 1 1 d .
H13S H 0.6313 0.8707 0.0699 0.135 Uiso 1 1 calc R
H13T H 0.7064 0.9257 0.0337 0.135 Uiso 1 1 calc R
H13U H 0.6522 0.9405 0.1179 0.135 Uiso 1 1 calc R
C139 C 0.8044(11) 0.7417(9) 0.0656(7) 0.041(3) Uani 1 1 d .
H13P H 0.8198 0.7532 0.0122 0.062 Uiso 1 1 calc R
H13Q H 0.7533 0.7107 0.0755 0.062 Uiso 1 1 calc R
H13R H 0.8662 0.7040 0.0838 0.062 Uiso 1 1 calc R
C140 C 0.4142(10) 0.5071(8) 0.8266(7) 0.036(3) Uani 1 1 d .
H140 H 0.3544 0.5574 0.8342 0.044 Uiso 1 1 calc R
C141 C 0.5867(11) 0.4404(11) 0.8445(11) 0.076(5) Uani 1 1 d .
H14A H 0.5737 0.3853 0.8351 0.114 Uiso 1 1 calc R
H14B H 0.6130 0.4329 0.8913 0.114 Uiso 1 1 calc R
H14C H 0.6367 0.4525 0.8041 0.114 Uiso 1 1 calc R
C142 C 0.4957(17) 0.6008(11) 0.8835(12) 0.088(6) Uani 1 1 d .
H14D H 0.4262 0.6343 0.9049 0.132 Uiso 1 1 calc R
H14E H 0.5220 0.6382 0.8448 0.132 Uiso 1 1 calc R
H14F H 0.5384 0.5850 0.9223 0.132 Uiso 1 1 calc R
C143 C 0.7412(10) 0.7593(9) 0.3101(8) 0.039(3) Uani 1 1 d .
H143 H 0.7944 0.7046 0.3141 0.047 Uiso 1 1 calc R
C144 C 0.6585(11) 0.6813(9) 0.2519(8) 0.054(3) Uani 1 1 d .
H14G H 0.7112 0.6287 0.2679 0.081 Uiso 1 1 calc R
H14H H 0.6684 0.6861 0.1978 0.081 Uiso 1 1 calc R
H14I H 0.5918 0.6747 0.2707 0.081 Uiso 1 1 calc R
C145 C 0.5790(12) 0.8376(13) 0.2741(11) 0.079(5) Uani 1 1 d .
H14J H 0.5467 0.8353 0.2318 0.118 Uiso 1 1 calc R
H14K H 0.6035 0.8898 0.2677 0.118 Uiso 1 1 calc R
H14L H 0.5297 0.8429 0.3197 0.118 Uiso 1 1 calc R
C146 C 0.5764 1.0816 0.2855 0.121(8) Uani 1 1 d U
H146 H 0.5259 1.0780 0.3263 0.146 Uiso 1 1 calc R
C147 C 0.6136(9) 1.1365(7) 0.1747(7) 0.060(3) Uani 1 1 d .
H14M H 0.6537 1.1715 0.1879 0.090 Uiso 1 1 calc R
H14N H 0.5816 1.1657 0.1320 0.090 Uiso 1 1 calc R
H14O H 0.6580 1.0757 0.1622 0.090 Uiso 1 1 calc R
C148 C 0.4427(13) 1.1874(7) 0.2261(10) 0.109(6) Uani 1 1 d .
H14P H 0.3795 1.1820 0.2552 0.164 Uiso 1 1 calc R
H14Q H 0.4455 1.1755 0.1742 0.164 Uiso 1 1 calc R
H14R H 0.4453 1.2483 0.2296 0.164 Uiso 1 1 calc R
C149 C 0.6165 0.1815 0.8239 0.055(2) Uani 1 1 d .
H149 H 0.6720 0.1760 0.7848 0.066 Uiso 1 1 calc R
C150 C 0.5643 0.1263 0.9460 0.184(14) Uani 1 1 d .
H15A H 0.4986 0.1715 0.9419 0.276 Uiso 1 1 calc R
H15B H 0.5850 0.1328 0.9927 0.276 Uiso 1 1 calc R
H15C H 0.5586 0.0661 0.9449 0.276 Uiso 1 1 calc R
C151 C 0.7450 0.0810 0.8782 0.197(17) Uani 1 1 d .
H15D H 0.7812 0.0931 0.9147 0.296 Uiso 1 1 calc R
H15E H 0.7707 0.1016 0.8290 0.296 Uiso 1 1 calc R
H15F H 0.7558 0.0163 0.8781 0.296 Uiso 1 1 calc R
C152 C 0.2226(9) 0.8486(8) 0.5482(5) 0.042(3) Uani 1 1 d .
H152 H 0.1927 0.8328 0.5958 0.050 Uiso 1 1 calc R
C153 C 0.263(2) 0.8132(15) 0.4157(12) 0.124(9) Uani 1 1 d .
H15G H 0.2781 0.7558 0.3923 0.187 Uiso 1 1 calc R
H15H H 0.3255 0.8295 0.4102 0.187 Uiso 1 1 calc R
H15I H 0.2126 0.8600 0.3918 0.187 Uiso 1 1 calc R
C154 C 0.1857(15) 0.7291(13) 0.5003(13) 0.104(7) Uani 1 1 d .
H15J H 0.1728 0.7122 0.5529 0.156 Uiso 1 1 calc R
H15K H 0.2355 0.6780 0.4737 0.156 Uiso 1 1 calc R
H15L H 0.1224 0.7462 0.4799 0.156 Uiso 1 1 calc R
C155 C 1.0186(12) 1.0137(13) 0.4036(11) 0.081(6) Uani 1 1 d .
H155 H 1.0367 0.9617 0.4351 0.097 Uiso 1 1 calc R
C156 C 0.991(2) 1.187(2) 0.392(3) 0.29(3) Uani 1 1 d .
H15M H 0.9752 1.1845 0.3429 0.434 Uiso 1 1 calc R
H15N H 1.0430 1.2170 0.3882 0.434 Uiso 1 1 calc R
H15O H 0.9301 1.2205 0.4246 0.434 Uiso 1 1 calc R
C157 C 1.0651(18) 1.081(4) 0.4861(15) 0.36(4) Uani 1 1 d .
H15P H 1.0835 1.0163 0.4991 0.536 Uiso 1 1 calc R
H15Q H 1.0127 1.1141 0.5250 0.536 Uiso 1 1 calc R
H15R H 1.1250 1.1003 0.4813 0.536 Uiso 1 1 calc R
B1 B 1.0088(8) 0.7465(7) 0.3392(7) 0.017(2) Uani 1 1 d .
B2 B 0.9173(9) 1.0810(7) 0.1545(7) 0.021(2) Uani 1 1 d U
B3 B 0.7214(9) 1.0915(8) 0.4679(6) 0.017(2) Uani 1 1 d .
B4 B 0.2368(10) 0.1872(9) 0.9779(6) 0.025(3) Uani 1 1 d .
B5 B 0.4300(10) 0.1782(8) 0.6686(7) 0.024(2) Uani 1 1 d .
B6 B 0.1522(10) 0.5219(9) 0.7932(6) 0.022(2) Uani 1 1 d .
N1 N 0.6521(9) 0.2849(7) 0.6101(6) 0.038(2) Uani 1 1 d .
H1A H 0.7110 0.2629 0.6298 0.045 Uiso 1 1 calc R
H1B H 0.6291 0.2374 0.6063 0.045 Uiso 1 1 calc R
N2 N 0.5089(8) 0.9826(7) 0.5246(6) 0.033(2) Uani 1 1 d .
H2A H 0.4481 1.0097 0.5081 0.040 Uiso 1 1 calc R
H2B H 0.5380 1.0264 0.5275 0.040 Uiso 1 1 calc R
N5 N 0.1333(9) 0.1763(8) 0.7089(7) 0.049(3) Uani 1 1 d .
N6 N 0.3884(7) 0.4423(7) 1.0320(6) 0.028(2) Uani 1 1 d .
N7 N 0.7659(9) 0.8260(8) 0.1029(6) 0.042(3) Uani 1 1 d .
N8 N 0.4967(9) 0.5122(8) 0.8489(6) 0.038(2) Uani 1 1 d .
N9 N 0.6642(9) 0.7557(8) 0.2787(7) 0.044(3) Uani 1 1 d .
N10 N 0.5182 1.1304 0.2513 0.046(2) Uani 1 1 d .
N11 N 0.6207 0.1358 0.8999 0.045(2) Uani 1 1 d .
N12 N 0.2252(12) 0.8050(10) 0.4920(6) 0.070(4) Uani 1 1 d .
N13 N 1.0300(9) 1.0961(9) 0.4227(8) 0.050(3) Uani 1 1 d .
O1 O 0.9993(6) 0.7907(5) 0.2641(4) 0.0188(14) Uani 1 1 d .
O2 O 1.1171(6) 0.7086(6) 0.3400(4) 0.0213(15) Uani 1 1 d .
O3 O 0.9778(6) 0.9897(5) 0.1760(4) 0.0226(16) Uani 1 1 d .
O4 O 0.8793(7) 1.0757(5) 0.0875(5) 0.0249(16) Uani 1 1 d .
O5 O 0.8332(6) 1.1198(5) 0.2156(5) 0.0202(15) Uani 1 1 d .
O6 O 0.9836(7) 1.1412(6) 0.1451(5) 0.0276(17) Uani 1 1 d .
O7 O 0.7599(6) 1.1266(5) 0.3920(4) 0.0180(14) Uani 1 1 d .
O8 O 0.6120(7) 1.1282(5) 0.4759(5) 0.0253(16) Uani 1 1 d .
O9 O 0.7614(7) 0.9911(5) 0.4698(5) 0.0232(16) Uani 1 1 d .
O10 O 0.7644(7) 1.1167(6) 0.5252(5) 0.0265(16) Uani 1 1 d .
O11 O 0.9554(6) 0.8130(6) 0.4000(5) 0.0214(15) Uani 1 1 d .
O12 O 0.9531(6) 0.6775(5) 0.3559(5) 0.0203(15) Uani 1 1 d .
O13 O 0.3230(6) 0.1453(5) 0.9195(5) 0.0216(15) Uani 1 1 d .
O14 O 0.1767(6) 0.1283(5) 0.9905(5) 0.0254(16) Uani 1 1 d .
O15 O 0.3967(6) 0.1432(5) 0.7393(5) 0.0206(15) Uani 1 1 d .
O16 O 0.5446(6) 0.1416(5) 0.6572(5) 0.0225(15) Uani 1 1 d .
O17 O 0.3955(6) 0.2769(5) 0.6626(4) 0.0178(14) Uani 1 1 d .
O18 O 0.3896(6) 0.1478(5) 0.6086(4) 0.0183(14) Uani 1 1 d .
O19 O 0.2004(6) 0.4563(5) 0.7339(4) 0.0167(14) Uani 1 1 d .
O20 O 0.1994(6) 0.5912(5) 0.7789(4) 0.0218(15) Uani 1 1 d .
O21 O 0.1590(6) 0.4757(5) 0.8676(4) 0.0170(14) Uani 1 1 d .
O22 O 0.0416(6) 0.5610(6) 0.7921(5) 0.0240(16) Uani 1 1 d .
O23 O 0.1801(6) 0.2825(5) 0.9578(4) 0.0171(14) Uani 1 1 d .
O24 O 0.2732(6) 0.1982(5) 1.0471(5) 0.0233(15) Uani 1 1 d .
O27 O 0.1674(7) 0.2625(6) 0.7826(5) 0.037(2) Uani 1 1 d .
O28 O 0.3740(7) 0.3516(7) 0.9487(6) 0.036(2) Uani 1 1 d .
O29 O 0.7842(7) 0.9195(6) 0.1821(5) 0.0283(17) Uani 1 1 d .
O30 O 0.4099(8) 0.4413(7) 0.7967(6) 0.041(2) Uani 1 1 d .
O31 O 0.7498(7) 0.8249(6) 0.3337(5) 0.0276(17) Uani 1 1 d .
O32 O 0.6360 1.0377 0.3110 0.0319(17) Uani 1 1 d .
O33 O 0.5163 0.2332 0.8221 0.0358(19) Uani 1 1 d .
O34 O 0.2591(15) 0.9116(13) 0.5411(10) 0.139(7) Uani 1 1 d .
O35 O 0.9868(7) 1.0100(8) 0.3489(6) 0.054(3) Uani 1 1 d .
Ba1 Ba 0.8396(3) 0.9599(3) 0.3083(3) 0.01968(12) Uani 1 1 d .
Ba2 Ba 0.3168(3) 0.3088(3) 0.8244(3) 0.01988(12) Uani 1 1 d .
C125 C 0.9251(15) 0.4174(12) 0.5928(15) 0.137(10) Uani 1 1 d .
H125 H 0.9444 0.4419 0.5455 0.165 Uiso 1 1 calc R
C126 C 0.8969(15) 0.4378(9) 0.7166(8) 0.071(4) Uani 1 1 d .
H12P H 0.8336 0.4824 0.7376 0.106 Uiso 1 1 calc R
H12Q H 0.9479 0.4294 0.7485 0.106 Uiso 1 1 calc R
H12R H 0.8850 0.3805 0.7131 0.106 Uiso 1 1 calc R
C127 C 0.9675(9) 0.5441(7) 0.6354(5) 0.035(2) Uani 1 1 d .
H12M H 0.9173 0.5957 0.6612 0.053 Uiso 1 1 calc R
H12N H 0.9784 0.5589 0.5823 0.053 Uiso 1 1 calc R
H12O H 1.0315 0.5298 0.6544 0.053 Uiso 1 1 calc R
N3 N 0.9307(9) 0.4669(8) 0.6479(8) 0.055(3) Uani 1 1 d .
O25 O 0.9044(12) 0.3572(8) 0.5882(6) 0.092(4) Uani 1 1 d .
C128 C 0.8714(6) 0.2573(6) 0.8579(5) 0.0325(14) Uani 1 1 d .
H128 H 0.9357 0.2429 0.8270 0.039 Uiso 1 1 calc R
C129 C 0.7754(6) 0.2764(5) 0.9838(5) 0.0311(14) Uani 1 1 d .
H12S H 0.7185 0.2866 0.9571 0.047 Uiso 1 1 calc R
H12T H 0.7645 0.3291 1.0126 0.047 Uiso 1 1 calc R
H12U H 0.7803 0.2235 1.0173 0.047 Uiso 1 1 calc R
C130 C 0.9605(6) 0.2432(6) 0.9632(6) 0.0405(19) Uani 1 1 d .
H13A H 0.9796 0.1816 0.9838 0.061 Uiso 1 1 calc R
H13B H 0.9476 0.2853 1.0027 0.061 Uiso 1 1 calc R
H13C H 1.0156 0.2507 0.9251 0.061 Uiso 1 1 calc R
N4 N 0.8697(5) 0.2612(4) 0.9307(4) 0.0229(11) Uani 1 1 d .
O26 O 0.7958(5) 0.2709(5) 0.8273(4) 0.0433(13) Uani 1 1 d .

loop_
_atom_site_aniso_label
_atom_site_aniso_U_11
_atom_site_aniso_U_22
_atom_site_aniso_U_33
_atom_site_aniso_U_23
_atom_site_aniso_U_13
_atom_site_aniso_U_12
C1 0.015(5) 0.018(5) 0.021(5) -0.014(4) -0.001(4) 0.001(4)
C2 0.021(5) 0.020(5) 0.019(5) -0.003(4) -0.011(4) -0.002(4)
C3 0.017(4) 0.015(4) 0.022(5) -0.012(4) -0.004(4) -0.002(3)
C4 0.014(5) 0.024(5) 0.021(5) 0.005(4) -0.005(4) -0.003(4)
C5 0.020(5) 0.042(6) 0.034(6) -0.014(5) 0.003(4) -0.003(5)
C6 0.029(6) 0.046(7) 0.035(5) -0.012(5) 0.011(4) -0.010(5)
C7 0.038(6) 0.042(7) 0.034(6) -0.002(5) 0.002(5) -0.020(5)
C8 0.022(5) 0.021(5) 0.039(6) -0.002(4) -0.013(4) -0.005(4)
C9 0.019(5) 0.015(5) 0.027(5) -0.008(4) -0.002(4) -0.006(4)
C10 0.027(5) 0.028(5) 0.033(6) -0.004(4) -0.011(4) -0.014(4)
C11 0.007(4) 0.023(5) 0.021(5) 0.004(4) -0.003(3) -0.008(4)
C12 0.014(4) 0.011(4) 0.009(4) -0.006(3) 0.002(3) -0.001(3)
C14 0.022(5) 0.042(6) 0.015(4) 0.008(4) -0.013(4) -0.007(4)
C15 0.026(5) 0.038(6) 0.013(4) -0.006(4) -0.002(4) -0.018(5)
C16 0.037(6) 0.029(5) 0.023(5) -0.011(4) 0.010(4) -0.022(5)
C17 0.032(6) 0.027(6) 0.025(5) -0.017(4) 0.019(4) -0.012(5)
C18 0.026(5) 0.016(4) 0.019(5) -0.010(4) 0.006(4) -0.008(4)
C19 0.006(4) 0.019(5) 0.019(5) -0.002(4) -0.003(3) 0.001(3)
C20 0.013(4) 0.026(5) 0.019(5) -0.005(4) 0.000(4) -0.010(4)
C21 0.010(4) 0.014(4) 0.015(4) 0.000(3) 0.000(3) 0.006(3)
C22 0.030(5) 0.002(4) 0.018(4) -0.003(3) -0.005(4) 0.000(3)
C23 0.011(4) 0.017(4) 0.016(4) -0.005(3) -0.002(3) 0.001(3)
C24 0.011(4) 0.024(5) 0.019(5) 0.006(4) 0.008(3) 0.001(4)
C25 0.030(6) 0.028(6) 0.018(5) -0.008(4) 0.000(4) -0.009(5)
C26 0.025(6) 0.029(6) 0.029(6) -0.007(5) -0.001(4) -0.010(5)
C27 0.038(6) 0.016(5) 0.023(5) -0.014(4) -0.005(4) -0.008(4)
C28 0.021(4) 0.014(4) 0.019(4) -0.005(3) 0.000(3) -0.006(3)
C29 0.016(4) 0.011(4) 0.017(5) 0.002(3) -0.002(4) 0.008(3)
C30 0.029(5) 0.017(5) 0.015(5) -0.003(4) -0.005(4) 0.000(4)
C32 0.016(4) 0.020(5) 0.005(4) -0.003(3) -0.001(3) -0.001(4)
C33 0.020(4) 0.008(4) 0.014(4) -0.005(3) -0.006(3) -0.002(3)
C34 0.011(4) 0.023(4) 0.018(4) -0.011(3) 0.008(3) 0.002(3)
C35 0.008(4) 0.022(5) 0.043(6) -0.016(4) -0.007(4) 0.005(3)
C36 0.026(5) 0.014(4) 0.047(6) 0.003(4) -0.019(5) -0.001(4)
C37 0.026(5) 0.031(5) 0.021(5) -0.003(4) -0.002(4) -0.009(4)
C38 0.022(5) 0.018(4) 0.020(5) 0.015(4) -0.004(4) -0.006(4)
C39 0.016(4) 0.020(5) 0.009(4) 0.007(3) 0.001(3) -0.005(4)
C40 0.010(4) 0.024(5) 0.017(4) -0.004(4) -0.001(3) -0.007(4)
C41 0.021(5) 0.012(4) 0.012(4) -0.009(3) 0.002(4) -0.002(4)
C42 0.019(4) 0.028(5) 0.004(4) 0.007(3) -0.001(3) -0.013(4)
C43 0.021(5) 0.023(5) 0.016(5) -0.003(4) 0.002(4) -0.010(4)
C44 0.028(5) 0.034(6) 0.012(4) -0.010(4) 0.003(4) -0.012(4)
C45 0.027(5) 0.048(6) 0.020(5) -0.010(4) -0.004(4) -0.018(4)
C46 0.040(6) 0.040(6) 0.008(4) 0.004(4) -0.008(4) -0.020(5)
C47 0.010(4) 0.038(6) 0.019(5) 0.004(4) -0.003(3) 0.007(4)
C48 0.021(5) 0.023(5) 0.033(6) -0.006(4) -0.004(4) -0.006(4)
C49 0.029(5) 0.012(4) 0.016(5) -0.001(4) -0.006(4) -0.004(4)
C50 0.028(5) 0.023(5) 0.017(5) -0.006(4) -0.004(4) -0.019(4)
C51 0.015(4) 0.010(4) 0.020(5) -0.002(4) -0.007(4) -0.003(3)
C52 0.027(5) 0.018(5) 0.007(4) 0.004(3) -0.008(3) -0.009(4)
C53 0.037(6) 0.011(4) 0.026(5) -0.001(4) -0.014(4) -0.005(4)
C54 0.038(6) 0.014(5) 0.021(5) 0.000(4) -0.010(4) -0.012(4)
C55 0.042(6) 0.025(5) 0.035(6) 0.001(4) 0.003(5) -0.023(5)
C56 0.044(7) 0.053(8) 0.076(9) -0.002(7) -0.004(6) -0.040(6)
C57 0.033(6) 0.033(6) 0.017(5) -0.007(4) 0.016(4) -0.005(5)
C58 0.025(5) 0.031(6) 0.019(5) -0.002(4) 0.004(4) -0.008(4)
C59 0.025(5) 0.016(4) 0.014(4) 0.010(3) -0.003(4) -0.004(4)
C60 0.029(5) 0.031(6) 0.023(5) 0.008(4) 0.001(4) -0.019(4)
C61 0.024(5) 0.015(4) 0.018(5) 0.000(4) -0.004(4) -0.010(4)
C62 0.013(4) 0.021(5) 0.021(5) 0.002(4) 0.000(3) -0.006(3)
C63 0.034(6) 0.009(4) 0.025(5) -0.002(4) 0.011(4) 0.001(4)
C64 0.022(5) 0.024(5) 0.030(6) -0.010(4) -0.002(4) -0.008(4)
C65 0.020(5) 0.026(5) 0.025(5) 0.002(4) -0.006(4) -0.013(4)
C66 0.033(6) 0.019(5) 0.032(6) -0.004(4) -0.009(5) -0.014(4)
C67 0.025(6) 0.040(7) 0.027(6) -0.010(5) 0.006(4) -0.013(5)
C68 0.022(5) 0.021(5) 0.022(5) -0.008(4) -0.002(4) -0.002(4)
C69 0.022(5) 0.021(4) 0.013(4) -0.006(4) -0.003(4) -0.014(4)
C70 0.011(4) 0.022(5) 0.024(5) 0.004(4) -0.001(3) -0.008(4)
C71 0.018(3) 0.018(3) 0.013(3) -0.004(2) -0.001(2) 0.002(2)
C72 0.015(4) 0.008(4) 0.030(5) -0.004(4) -0.003(4) -0.001(3)
C73 0.023(5) 0.029(5) 0.011(4) 0.003(4) 0.003(4) -0.009(4)
C74 0.026(5) 0.022(4) 0.018(5) 0.006(4) -0.005(4) -0.011(4)
C75 0.023(5) 0.023(4) 0.013(4) 0.005(3) -0.003(3) -0.006(4)
C76 0.017(5) 0.027(5) 0.016(4) -0.003(4) -0.004(4) 0.002(4)
C77 0.033(5) 0.004(3) 0.034(5) 0.007(3) -0.022(4) 0.002(3)
C78 0.021(5) 0.017(4) 0.026(5) -0.013(4) -0.008(4) -0.001(3)
C79 0.022(5) 0.011(4) 0.021(5) -0.011(4) -0.011(4) 0.001(4)
C80 0.023(5) 0.012(4) 0.018(4) -0.005(3) -0.006(4) 0.003(4)
C81 0.015(4) 0.028(5) 0.013(5) 0.004(4) -0.002(4) -0.007(4)
C82 0.022(5) 0.015(4) 0.018(5) -0.006(4) -0.006(4) 0.000(4)
C83 0.026(5) 0.012(4) 0.014(5) 0.004(4) -0.002(4) -0.002(4)
C84 0.022(5) 0.010(4) 0.024(5) 0.005(3) -0.008(4) -0.010(3)
C85 0.029(5) 0.023(4) 0.021(4) 0.006(3) -0.012(4) -0.010(3)
C86 0.014(5) 0.046(7) 0.041(6) 0.004(5) -0.018(4) 0.005(4)
C87 0.044(6) 0.032(6) 0.028(6) 0.009(5) -0.019(5) -0.013(5)
C88 0.025(5) 0.023(5) 0.008(4) 0.004(3) -0.004(3) 0.003(4)
C89 0.011(4) 0.033(6) 0.015(5) -0.002(4) -0.001(3) -0.007(4)
C90 0.015(4) 0.029(5) 0.016(5) 0.008(4) -0.005(4) 0.002(4)
C91 0.025(5) 0.022(5) 0.010(4) 0.003(4) -0.003(4) -0.003(4)
C92 0.014(4) 0.012(4) 0.021(5) -0.005(3) -0.003(3) 0.003(3)
C93 0.013(4) 0.025(5) 0.005(4) -0.006(3) 0.002(3) -0.003(3)
C94 0.033(6) 0.030(6) 0.026(6) -0.009(5) -0.001(5) -0.014(5)
C95 0.046(7) 0.043(7) 0.026(6) -0.003(5) -0.005(5) -0.031(6)
C96 0.034(5) 0.031(5) 0.013(4) 0.004(3) 0.009(4) -0.010(4)
C97 0.037(7) 0.043(7) 0.035(6) 0.003(5) -0.003(5) -0.021(5)
C98 0.029(5) 0.018(5) 0.022(5) -0.001(4) -0.010(4) -0.008(4)
C99 0.015(4) 0.022(5) 0.025(5) -0.011(4) -0.006(4) -0.003(4)
C100 0.028(5) 0.025(5) 0.020(5) -0.009(4) -0.009(4) -0.006(4)
C101 0.023(5) 0.011(4) 0.016(5) 0.006(3) -0.009(4) -0.005(4)
C102 0.013(4) 0.008(4) 0.016(4) -0.005(3) 0.002(3) 0.000(3)
C103 0.031(5) 0.017(4) 0.011(4) 0.007(3) -0.009(4) -0.005(4)
C104 0.031(6) 0.017(5) 0.029(6) -0.006(4) -0.018(5) 0.002(4)
C105 0.016(5) 0.017(4) 0.045(6) 0.008(4) -0.019(4) 0.000(4)
C106 0.010(4) 0.024(5) 0.038(5) 0.004(4) -0.010(4) -0.005(3)
C107 0.014(4) 0.028(5) 0.025(5) 0.005(4) -0.002(4) 0.002(4)
C108 0.028(5) 0.021(5) 0.014(4) 0.003(4) 0.007(4) -0.004(4)
C109 0.020(5) 0.018(5) 0.016(5) 0.001(4) -0.003(4) 0.001(4)
C110 0.014(4) 0.012(4) 0.019(4) -0.001(3) -0.004(3) 0.006(3)
C111 0.026(5) 0.010(4) 0.006(4) -0.002(3) -0.002(3) 0.001(4)
C112 0.019(5) 0.025(5) 0.017(5) -0.001(4) -0.002(4) -0.004(4)
C113 0.019(3) 0.013(3) 0.019(3) -0.001(2) 0.008(2) 0.002(2)
C114 0.010(4) 0.010(4) 0.022(4) -0.004(3) -0.002(3) 0.005(3)
C115 0.026(5) 0.020(5) 0.022(5) 0.004(4) -0.009(4) -0.004(4)
C116 0.025(5) 0.030(5) 0.007(4) -0.005(4) -0.008(3) -0.005(4)
C117 0.032(5) 0.011(4) 0.021(5) 0.002(3) -0.018(4) -0.007(4)
C118 0.021(5) 0.019(5) 0.015(5) 0.002(4) -0.009(4) -0.004(4)
C119 0.030(5) 0.019(5) 0.007(4) 0.001(4) 0.003(4) -0.013(4)
C120 0.020(5) 0.021(5) 0.014(5) 0.003(4) -0.006(4) -0.002(4)
C121 0.070(9) 0.043(8) 0.046(8) 0.000(6) -0.007(6) -0.026(7)
C122 0.042(6) 0.043(6) 0.052(7) -0.027(5) -0.007(5) -0.006(5)
C123 0.096(10) 0.015(5) 0.037(7) 0.001(5) -0.026(6) 0.002(5)
C124 0.021(5) 0.057(7) 0.064(8) 0.014(6) 0.004(5) -0.015(5)
C131 0.034(5) 0.033(5) 0.043(6) 0.013(4) -0.019(4) -0.007(4)
C132 0.205(16) 0.033(5) 0.114(10) 0.040(5) -0.141(12) -0.061(7)
C133 0.052(5) 0.051(4) 0.028(4) 0.001(3) -0.015(4) -0.034(4)
C134 0.023(5) 0.028(5) 0.016(4) -0.003(4) 0.003(3) -0.013(4)
C135 0.071(7) 0.038(6) 0.049(6) -0.016(5) -0.034(5) -0.010(5)
C136 0.045(8) 0.038(7) 0.076(10) -0.022(7) -0.007(7) -0.010(6)
C137 0.026(5) 0.058(8) 0.042(7) -0.002(6) -0.012(5) -0.013(5)
C138 0.102(13) 0.083(11) 0.080(11) -0.016(8) -0.073(10) 0.012(9)
C139 0.048(7) 0.043(7) 0.034(6) -0.018(5) 0.002(5) -0.018(6)
C140 0.044(7) 0.029(6) 0.031(6) -0.007(5) -0.007(5) -0.003(5)
C141 0.040(7) 0.071(9) 0.109(12) -0.049(8) -0.018(7) 0.006(6)
C142 0.123(14) 0.044(7) 0.119(14) -0.017(8) -0.048(11) -0.038(8)
C143 0.042(7) 0.044(7) 0.047(7) 0.017(5) -0.024(5) -0.028(6)
C144 0.067(7) 0.052(7) 0.067(8) 0.014(5) -0.052(6) -0.035(6)
C145 0.050(8) 0.108(12) 0.086(10) 0.006(8) -0.047(7) -0.018(8)
C146 0.147(12) 0.021(4) 0.208(16) -0.057(7) -0.165(13) 0.045(6)
C147 0.066(6) 0.032(4) 0.081(8) 0.009(5) -0.037(6) -0.005(4)
C148 0.125(11) 0.035(5) 0.177(14) -0.030(7) -0.140(11) 0.031(6)
C149 0.057(6) 0.038(5) 0.073(7) 0.000(5) -0.018(5) -0.017(4)
C150 0.28(3) 0.21(3) 0.055(10) -0.033(13) -0.088(16) -0.03(2)
C151 0.103(15) 0.126(19) 0.40(5) -0.01(2) -0.16(2) -0.027(14)
C152 0.060(6) 0.054(6) 0.017(4) 0.018(4) 0.000(3) -0.034(5)
C153 0.21(3) 0.100(14) 0.086(13) -0.029(10) 0.023(14) -0.099(16)
C154 0.076(12) 0.070(11) 0.147(18) 0.036(11) -0.030(11) -0.003(9)
C155 0.060(9) 0.104(12) 0.092(12) -0.042(9) 0.033(8) -0.057(9)
C156 0.15(2) 0.30(4) 0.49(7) 0.24(4) -0.16(3) -0.18(3)
C157 0.091(15) 0.89(10) 0.13(2) 0.18(4) -0.059(15) -0.23(3)
B1 0.017(5) 0.009(5) 0.025(5) -0.002(4) -0.003(4) -0.005(4)
B2 0.023(6) 0.007(4) 0.032(6) -0.011(4) 0.010(4) -0.005(4)
B3 0.023(5) 0.015(5) 0.011(5) 0.004(4) -0.004(4) -0.003(4)
B4 0.027(6) 0.030(6) 0.011(5) -0.001(4) -0.001(4) 0.000(5)
B5 0.028(6) 0.020(5) 0.020(5) -0.001(4) -0.001(4) -0.005(5)
B6 0.027(6) 0.029(6) 0.004(4) -0.005(4) -0.001(4) -0.001(5)
N1 0.057(6) 0.016(4) 0.039(6) -0.008(4) -0.010(5) -0.007(4)
N2 0.024(4) 0.038(5) 0.041(6) 0.003(4) -0.013(4) -0.011(4)
N5 0.061(7) 0.046(6) 0.045(6) 0.015(5) -0.034(5) -0.015(5)
N6 0.019(4) 0.043(5) 0.027(5) 0.000(4) -0.004(3) -0.015(4)
N7 0.049(6) 0.033(6) 0.038(6) -0.021(5) -0.007(5) -0.001(5)
N8 0.043(6) 0.059(6) 0.028(4) 0.000(4) -0.020(4) -0.030(5)
N9 0.041(6) 0.034(5) 0.059(7) 0.012(5) -0.015(5) -0.013(5)
N10 0.059(5) 0.031(4) 0.050(4) -0.008(3) -0.024(4) -0.008(4)
N11 0.037(4) 0.045(5) 0.050(5) -0.003(4) -0.025(4) 0.003(3)
N12 0.118(11) 0.063(8) 0.018(4) -0.001(4) -0.009(5) -0.017(7)
N13 0.041(6) 0.064(7) 0.063(7) -0.008(6) -0.019(5) -0.034(5)
O1 0.023(3) 0.018(3) 0.013(3) 0.007(3) -0.011(3) -0.001(3)
O2 0.022(4) 0.021(4) 0.015(3) 0.003(3) -0.005(3) 0.001(3)
O3 0.031(4) 0.021(4) 0.012(3) -0.005(3) -0.002(3) -0.002(3)
O4 0.033(4) 0.011(3) 0.022(3) -0.001(3) -0.001(3) 0.003(3)
O5 0.026(4) 0.013(3) 0.018(3) -0.007(3) 0.009(3) -0.006(3)
O6 0.032(4) 0.018(4) 0.029(4) -0.001(3) 0.011(3) -0.011(3)
O7 0.018(3) 0.020(3) 0.014(3) 0.006(3) -0.003(3) -0.005(3)
O8 0.031(4) 0.019(4) 0.022(4) -0.001(3) -0.001(3) -0.004(3)
O9 0.041(4) 0.009(3) 0.018(3) 0.002(3) -0.014(3) -0.001(3)
O10 0.035(4) 0.014(3) 0.023(4) 0.002(3) -0.002(3) 0.001(3)
O11 0.026(4) 0.023(4) 0.017(3) 0.002(3) -0.005(3) -0.011(3)
O12 0.026(4) 0.021(4) 0.017(3) -0.006(3) -0.002(3) -0.011(3)
O13 0.019(3) 0.015(3) 0.027(4) -0.002(3) 0.000(3) -0.002(3)
O14 0.021(3) 0.017(3) 0.030(4) -0.017(3) 0.009(3) 0.003(3)
O15 0.019(3) 0.015(3) 0.020(4) -0.001(3) -0.002(3) 0.005(3)
O16 0.018(3) 0.029(4) 0.014(3) 0.010(3) 0.001(3) -0.003(3)
O17 0.013(3) 0.026(4) 0.015(3) -0.001(3) -0.007(3) -0.005(3)
O18 0.024(3) 0.015(3) 0.019(3) -0.001(3) -0.011(3) -0.005(3)
O19 0.026(4) 0.009(3) 0.011(3) -0.004(2) 0.001(3) -0.001(3)
O20 0.033(4) 0.013(3) 0.013(3) -0.003(3) 0.003(3) 0.000(3)
O21 0.011(3) 0.021(3) 0.015(3) -0.010(3) 0.004(2) 0.000(3)
O22 0.026(4) 0.029(4) 0.016(3) -0.001(3) -0.008(3) -0.004(3)
O23 0.018(3) 0.012(3) 0.020(3) -0.008(3) -0.001(3) -0.002(3)
O24 0.023(4) 0.016(3) 0.021(3) -0.005(3) -0.004(3) 0.009(3)
O27 0.043(5) 0.034(4) 0.047(5) -0.008(4) -0.017(4) -0.024(4)
O28 0.031(4) 0.039(5) 0.037(5) -0.008(4) 0.000(3) -0.009(4)
O29 0.039(4) 0.038(5) 0.013(3) -0.007(3) -0.006(3) -0.016(4)
O30 0.041(5) 0.036(5) 0.043(5) 0.008(4) -0.011(4) -0.006(4)
O31 0.033(4) 0.027(4) 0.030(4) -0.003(3) -0.011(3) -0.015(3)
O32 0.018(3) 0.026(4) 0.046(5) -0.007(4) -0.007(3) 0.004(3)
O33 0.035(4) 0.033(4) 0.038(5) -0.006(4) -0.016(4) -0.002(4)
O34 0.169(16) 0.140(14) 0.138(13) -0.042(11) -0.059(11) -0.061(13)
O35 0.033(5) 0.084(7) 0.044(5) -0.022(5) -0.006(4) -0.013(5)
Ba1 0.0210(3) 0.0179(2) 0.0185(2) -0.00284(19) -0.00355(19) -0.0031(2)
Ba2 0.0215(3) 0.0179(2) 0.0183(2) -0.00264(19) -0.00385(19) -0.0028(2)
C125 0.109(14) 0.067(10) 0.26(3) -0.093(13) -0.076(15) -0.015(9)
C126 0.146(13) 0.040(5) 0.042(6) 0.003(4) -0.035(7) -0.042(7)
C127 0.052(6) 0.042(6) 0.024(4) -0.011(4) -0.011(4) -0.026(5)
N3 0.060(6) 0.041(6) 0.077(8) -0.004(5) -0.015(5) -0.032(5)
O25 0.189(13) 0.065(6) 0.037(5) -0.005(4) 0.015(6) -0.079(8)
C128 0.029(3) 0.042(4) 0.027(3) 0.011(3) -0.007(3) -0.013(3)
C129 0.025(3) 0.027(3) 0.034(4) -0.003(3) -0.009(3) 0.005(2)
C130 0.025(3) 0.039(4) 0.069(5) 0.019(4) -0.034(4) -0.016(3)
N4 0.013(2) 0.025(2) 0.031(3) 0.016(2) -0.017(2) -0.0041(19)
O26 0.034(3) 0.070(4) 0.028(3) 0.005(2) -0.019(2) -0.013(3)

loop_
_atom_type_symbol
_atom_type_description
_atom_type_scat_dispersion_real
_atom_type_scat_dispersion_imag
_atom_type_scat_source
C C 0.0033 0.0016 'International Tables Vol C Tables 4.2.6.8 and 6.1.1.4'
H H 0.0000 0.0000 'International Tables Vol C Tables 4.2.6.8 and 6.1.1.4'
B B 0.0013 0.0007 'International Tables Vol C Tables 4.2.6.8 and 6.1.1.4'
N N 0.0061 0.0033 'International Tables Vol C Tables 4.2.6.8 and 6.1.1.4'
O O 0.0106 0.0060 'International Tables Vol C Tables 4.2.6.8 and 6.1.1.4'
Ba Ba -0.3244 2.2819 'International Tables Vol C Tables 4.2.6.8 and 6.1.1.4'

loop_
_geom_angle_atom_site_label_1
_geom_angle_atom_site_label_2
_geom_angle_atom_site_label_3
_geom_angle
C2 C1 C9 116.4(9)
C2 C1 C11 123.7(9)
C9 C1 C11 119.8(9)
C1 C2 O1 128.2(9)
C1 C2 C3 124.5(9)
O1 C2 C3 107.3(8)
O2 C3 C4 127.8(9)
O2 C3 C2 112.9(8)
C4 C3 C2 119.3(9)
C3 C4 C10 117.2(9)
C3 C4 H4 121.4
C10 C4 H4 121.4
C6 C5 C10 118.1(11)
C6 C5 H5 120.9
C10 C5 H5 120.9
C7 C6 C5 118.2(11)
C7 C6 H6 120.9
C5 C6 H6 120.9
C6 C7 C8 124.8(12)
C6 C7 H7 117.6
C8 C7 H7 117.6
C9 C8 C7 118.6(10)
C9 C8 H8 120.6
C7 C8 H8 120.7
C10 C9 C8 118.5(9)
C10 C9 C1 121.0(10)
C8 C9 C1 120.5(9)
C9 C10 C5 121.7(11)
C9 C10 C4 121.6(10)
C5 C10 C4 116.7(10)
C12 C11 C19 116.8(8)
C12 C11 C1 122.5(9)
C19 C11 C1 120.7(8)
C11 C12 O3 128.4(9)
C11 C12 C13 123.0(9)
O3 C12 C13 108.4(8)
C14 C13 O4 130.4(10)
C14 C13 C12 118.9(10)
O4 C13 C12 110.6(9)
C13 C14 C20 121.3(10)
C13 C14 H14 119.4
C20 C14 H14 119.3
C16 C15 C20 117.9(10)
C16 C15 H15 121.0
C20 C15 H15 121.1
C17 C16 C15 123.9(10)
C17 C16 H16 118.0
C15 C16 H16 118.1
C16 C17 C18 119.8(10)
C16 C17 H17 120.2
C18 C17 H17 120.0
C17 C18 C19 120.8(10)
C17 C18 H18 119.6
C19 C18 H18 119.6
C20 C19 C11 119.5(9)
C20 C19 C18 118.2(9)
C11 C19 C18 122.3(8)
C19 C20 C14 120.0(9)
C19 C20 C15 119.4(9)
C14 C20 C15 120.6(9)
C22 C21 C29 114.4(9)
C22 C21 C31 123.6(9)
C29 C21 C31 121.8(8)
C21 C22 C23 123.1(9)
C21 C22 O5 124.7(9)
C23 C22 O5 112.2(8)
C24 C23 O6 127.9(9)
C24 C23 C22 122.4(9)
O6 C23 C22 109.5(8)
C23 C24 C30 117.2(9)
C23 C24 H24 121.4
C30 C24 H24 121.4
C26 C25 C30 118.9(11)
C26 C25 H25 120.6
C30 C25 H25 120.6
C25 C26 C27 118.8(11)
C25 C26 H26 120.5
C27 C26 H26 120.7
C26 C27 C28 121.2(10)
C26 C27 H27 119.3
C28 C27 H27 119.5
C29 C28 C27 119.8(9)
C29 C28 H28 120.0
C27 C28 H28 120.2
C30 C29 C28 118.3(9)
C30 C29 C21 122.7(9)
C28 C29 C21 119.0(9)
C29 C30 C25 123.0(10)
C29 C30 C24 119.6(9)
C25 C30 C24 117.4(10)
C32 C31 C39 117.9(8)
C32 C31 C21 119.8(8)
C39 C31 C21 121.9(8)
O7 C32 C31 127.8(9)
O7 C32 C33 111.1(8)
C31 C32 C33 121.0(9)
O8 C33 C34 128.8(9)
O8 C33 C32 109.4(8)
C34 C33 C32 121.8(9)
C33 C34 C40 118.7(8)
C33 C34 H34 120.7
C40 C34 H34 120.6
C36 C35 C40 122.5(10)
C36 C35 H35 118.7
C40 C35 H35 118.8
C35 C36 C37 120.6(10)
C35 C36 H36 119.6
C37 C36 H36 119.7
C38 C37 C36 119.5(10)
C38 C37 H37 120.3
C36 C37 H37 120.2
C37 C38 C39 122.7(9)
C37 C38 H38 118.7
C39 C38 H38 118.6
C31 C39 C40 120.6(8)
C31 C39 C38 122.0(8)
C40 C39 C38 117.4(8)
C34 C40 C35 122.9(9)
C34 C40 C39 119.9(8)
C35 C40 C39 117.2(9)
C42 C41 C49 117.7(8)
C42 C41 C51 121.1(9)
C49 C41 C51 121.1(8)
C41 C42 O9 126.7(9)
C41 C42 C43 122.6(9)
O9 C42 C43 110.5(8)
O10 C43 C44 132.2(10)
O10 C43 C42 108.4(9)
C44 C43 C42 119.4(10)
C43 C44 C50 121.3(10)
C43 C44 H44 119.2
C50 C44 H44 119.5
C46 C45 C50 125.4(10)
C46 C45 H45 117.3
C50 C45 H45 117.3
C45 C46 C47 120.5(9)
C45 C46 H46 119.8
C47 C46 H46 119.7
C46 C47 C48 119.2(10)
C46 C47 H47 120.4
C48 C47 H47 120.4
C47 C48 C49 124.5(10)
C47 C48 H48 117.8
C49 C48 H48 117.7
C41 C49 C48 124.6(9)
C41 C49 C50 119.1(8)
C48 C49 C50 116.3(9)
C44 C50 C49 119.6(9)
C44 C50 C45 126.3(9)
C49 C50 C45 114.0(9)
C52 C51 C59 114.8(9)
C52 C51 C41 124.8(9)
C59 C51 C41 120.4(9)
C51 C52 O11 125.3(9)
C51 C52 C53 124.7(9)
O11 C52 C53 109.8(8)
O12 C53 C54 131.3(9)
O12 C53 C52 110.1(9)
C54 C53 C52 118.6(10)
C53 C54 C60 120.7(10)
C53 C54 H54 119.5
C60 C54 H54 119.8
C56 C55 C60 118.2(11)
C56 C55 H55 120.8
C60 C55 H55 121.0
C55 C56 C57 123.9(11)
C55 C56 H56 118.2
C57 C56 H56 117.8
C56 C57 C58 122.6(11)
C56 C57 H57 118.8
C58 C57 H57 118.7
C57 C58 C59 116.0(10)
C57 C58 H58 122.0
C59 C58 H58 122.0
C60 C59 C58 121.0(9)
C60 C59 C51 120.0(9)
C58 C59 C51 118.7(9)
C54 C60 C59 120.6(9)
C54 C60 C55 121.9(10)
C59 C60 C55 117.5(10)
C62 C61 C69 120.1(9)
C62 C61 C71 122.0(9)
C69 C61 C71 117.8(8)
O13 C62 C61 131.1(9)
O13 C62 C63 107.7(8)
C61 C62 C63 121.2(9)
O14 C63 C64 127.0(10)
O14 C63 C62 110.9(9)
C64 C63 C62 121.9(9)
C63 C64 C70 117.8(9)
C63 C64 H64 121.1
C70 C64 H64 121.1
C66 C65 C70 125.0(10)
C66 C65 H65 117.5
C70 C65 H65 117.5
C65 C66 C67 120.6(10)
C65 C66 H66 119.8
C67 C66 H66 119.6
C68 C67 C66 118.7(11)
C68 C67 H67 120.6
C66 C67 H67 120.8
C67 C68 C69 122.6(10)
C67 C68 H68 118.7
C69 C68 H68 118.8
C68 C69 C70 118.2(8)
C68 C69 C61 123.8(9)
C70 C69 C61 117.8(8)
C65 C70 C64 124.3(9)
C65 C70 C69 114.9(9)
C64 C70 C69 120.8(9)
C72 C71 C79 116.4(9)
C72 C71 C61 121.8(9)
C79 C71 C61 121.6(9)
C71 C72 C73 125.6(10)
C71 C72 O15 125.2(9)
C73 C72 O15 109.1(9)
C74 C73 O16 130.1(9)
C74 C73 C72 119.8(9)
O16 C73 C72 110.0(9)
C73 C74 C80 118.9(9)
C73 C74 H74 120.5
C80 C74 H74 120.6
C80 C75 C76 120.5(9)
C80 C75 H75 119.8
C76 C75 H75 119.8
C77 C76 C75 118.9(9)
C77 C76 H76 120.5
C75 C76 H76 120.6
C76 C77 C78 121.3(9)
C76 C77 H77 119.4
C78 C77 H77 119.3
C79 C78 C77 119.2(9)
C79 C78 H78 120.4
C77 C78 H78 120.4
C78 C79 C80 120.1(9)
C78 C79 C71 121.3(9)
C80 C79 C71 118.7(9)
C75 C80 C79 119.7(9)
C75 C80 C74 119.8(9)
C79 C80 C74 120.5(9)
C82 C81 C91 122.9(9)
C82 C81 C89 115.2(9)
C91 C81 C89 121.7(9)
C81 C82 O17 127.4(9)
C81 C82 C83 124.0(9)
O17 C82 C83 108.6(8)
C84 C83 O18 125.2(9)
C84 C83 C82 123.0(9)
O18 C83 C82 111.8(8)
C83 C84 C90 115.2(8)
C83 C84 H84 122.5
C90 C84 H84 122.3
C90 C85 C86 117.6(10)
C90 C85 H85 121.2
C86 C85 H85 121.2
C85 C86 C87 119.6(10)
C85 C86 H86 120.1
C87 C86 H86 120.3
C88 C87 C86 121.9(10)
C88 C87 H87 119.1
C86 C87 H87 119.0
C87 C88 C89 117.3(10)
C87 C88 H88 121.3
C89 C88 H88 121.4
C90 C89 C88 120.9(9)
C90 C89 C81 120.9(9)
C88 C89 C81 118.2(9)
C89 C90 C85 122.6(9)
C89 C90 C84 121.7(9)
C85 C90 C84 115.6(9)
C92 C91 C99 118.7(10)
C92 C91 C81 117.4(9)
C99 C91 C81 123.8(9)
O19 C92 C91 129.7(9)
O19 C92 C93 108.7(8)
C91 C92 C93 121.6(9)
C94 C93 O20 125.3(9)
C94 C93 C92 123.8(9)
O20 C93 C92 110.9(8)
C93 C94 C100 115.2(10)
C93 C94 H94 122.5
C100 C94 H94 122.3
C100 C95 C96 123.7(11)
C100 C95 H95 118.1
C96 C95 H95 118.2
C95 C96 C97 117.9(10)
C95 C96 H96 120.9
C97 C96 H96 121.2
C98 C97 C96 115.0(11)
C98 C97 H97 122.6
C96 C97 H97 122.4
C99 C98 C97 127.7(10)
C99 C98 H98 116.1
C97 C98 H98 116.2
C98 C99 C91 123.6(9)
C98 C99 C100 116.2(9)
C91 C99 C100 119.9(9)
C95 C100 C99 119.3(10)
C95 C100 C94 120.1(10)
C99 C100 C94 120.5(10)
C102 C101 C109 117.0(8)
C102 C101 C111 121.6(9)
C109 C101 C111 121.4(8)
C101 C102 O21 129.2(9)
C101 C102 C103 120.1(8)
O21 C102 C103 110.5(8)
C104 C103 O22 127.7(9)
C104 C103 C102 124.6(9)
O22 C103 C102 107.7(8)
C103 C104 C110 119.0(9)
C103 C104 H104 120.6
C110 C104 H104 120.5
C106 C105 C110 124.0(9)
C106 C105 H105 118.0
C110 C105 H105 118.0
C105 C106 C107 121.2(9)
C105 C106 H106 119.4
C107 C106 H106 119.4
C108 C107 C106 116.1(10)
C108 C107 H107 121.9
C106 C107 H107 122.0
C107 C108 C109 125.7(10)
C107 C108 H108 117.1
C109 C108 H108 117.2
C101 C109 C108 123.2(9)
C101 C109 C110 120.6(8)
C108 C109 C110 116.1(9)
C105 C110 C104 124.6(9)
C105 C110 C109 116.8(9)
C104 C110 C109 118.6(9)
C112 C111 C119 116.3(8)
C112 C111 C101 120.8(8)
C119 C111 C101 122.7(8)
O23 C112 C111 127.8(9)
O23 C112 C113 111.2(9)
C111 C112 C113 121.0(9)
O24 C113 C114 125.6(9)
O24 C113 C112 108.8(9)
C114 C113 C112 125.5(9)
C113 C114 C120 115.6(9)
C113 C114 H114 122.1
C120 C114 H114 122.3
C120 C115 C116 124.5(9)
C120 C115 H115 117.7
C116 C115 H115 117.8
C115 C116 C117 115.9(8)
C115 C116 H116 122.0
C117 C116 H116 122.2
C118 C117 C116 121.3(9)
C118 C117 H117 119.4
C116 C117 H117 119.3
C119 C118 C117 122.2(9)
C119 C118 H118 118.9
C117 C118 H118 118.9
C118 C119 C111 121.7(9)
C118 C119 C120 116.8(8)
C111 C119 C120 121.5(9)
C115 C120 C114 120.7(9)
C115 C120 C119 119.2(9)
C114 C120 C119 120.0(9)
N1 C121 H12J 109.5
N1 C121 H12K 109.5
H12J C121 H12K 109.5
N1 C121 H12L 109.4
H12J C121 H12L 109.5
H12K C121 H12L 109.5
N1 C122 H12G 109.6
N1 C122 H12H 109.5
H12G C122 H12H 109.4
N1 C122 H12I 109.5
H12G C122 H12I 109.4
H12H C122 H12I 109.4
N2 C123 H12D 109.4
N2 C123 H12E 109.4
H12D C123 H12E 109.5
N2 C123 H12F 109.6
H12D C123 H12F 109.5
H12E C123 H12F 109.5
N2 C124 H12A 109.5
N2 C124 H12B 109.5
H12A C124 H12B 109.4
N2 C124 H12C 109.5
H12A C124 H12C 109.4
H12B C124 H12C 109.4
N5 C131 O27 126.0(9)
N5 C131 H131 117.0
O27 C131 H131 117.0
N5 C132 H13D 109.5
N5 C132 H13E 109.5
H13D C132 H13E 109.5
N5 C132 H13F 109.5
H13D C132 H13F 109.5
H13E C132 H13F 109.5
N5 C133 H13G 109.4
N5 C133 H13H 109.4
H13G C133 H13H 109.5
N5 C133 H13I 109.6
H13G C133 H13I 109.5
H13H C133 H13I 109.5
O28 C134 N6 129.3(11)
O28 C134 H134 115.3
N6 C134 H134 115.4
N6 C135 H13J 109.3
N6 C135 H13K 109.5
H13J C135 H13K 109.5
N6 C135 H13L 109.6
H13J C135 H13L 109.5
H13K C135 H13L 109.5
N6 C136 H13M 109.3
N6 C136 H13N 109.4
H13M C136 H13N 109.5
N6 C136 H13O 109.7
H13M C136 H13O 109.5
H13N C136 H13O 109.5
O29 C137 N7 120.7(12)
O29 C137 H137 119.7
N7 C137 H137 119.6
N7 C138 H13S 109.2
N7 C138 H13T 109.6
H13S C138 H13T 109.5
N7 C138 H13U 109.6
H13S C138 H13U 109.5
H13T C138 H13U 109.5
N7 C139 H13P 109.3
N7 C139 H13Q 109.5
H13P C139 H13Q 109.5
N7 C139 H13R 109.5
H13P C139 H13R 109.5
H13Q C139 H13R 109.5
O30 C140 N8 124.5(11)
O30 C140 H140 117.8
N8 C140 H140 117.6
N8 C141 H14A 109.5
N8 C141 H14B 109.6
H14A C141 H14B 109.5
N8 C141 H14C 109.4
H14A C141 H14C 109.5
H14B C141 H14C 109.5
N8 C142 H14D 109.5
N8 C142 H14E 109.5
H14D C142 H14E 109.5
N8 C142 H14F 109.4
H14D C142 H14F 109.5
H14E C142 H14F 109.5
O31 C143 N9 126.8(12)
O31 C143 H143 116.5
N9 C143 H143 116.7
N9 C144 H14G 109.5
N9 C144 H14H 109.5
H14G C144 H14H 109.5
N9 C144 H14I 109.4
H14G C144 H14I 109.5
H14H C144 H14I 109.5
N9 C145 H14J 109.6
N9 C145 H14K 109.5
H14J C145 H14K 109.5
N9 C145 H14L 109.3
H14J C145 H14L 109.5
H14K C145 H14L 109.5
O32 C146 N10 173.033(1)
O32 C146 H146 93.5
N10 C146 H146 93.5
N10 C147 H14M 109.4
N10 C147 H14N 109.5
H14M C147 H14N 109.5
N10 C147 H14O 109.4
H14M C147 H14O 109.5
H14N C147 H14O 109.5
N10 C148 H14P 109.1
N10 C148 H14Q 109.7
H14P C148 H14Q 109.5
N10 C148 H14R 109.5
H14P C148 H14R 109.5
H14Q C148 H14R 109.5
O33 C149 N11 107.148(2)
O33 C149 H149 126.4
N11 C149 H149 126.4
N11 C150 H15A 109.5
N11 C150 H15B 109.5
H15A C150 H15B 109.5
N11 C150 H15C 109.5
H15A C150 H15C 109.5
H15B C150 H15C 109.5
N11 C151 H15D 110.6
N11 C151 H15E 110.6
H15D C151 H15E 108.3
N11 C151 H15F 110.6
H15D C151 H15F 108.3
H15E C151 H15F 108.3
O34 C152 N12 120.7(12)
O34 C152 H152 119.5
N12 C152 H152 119.9
N12 C153 H15G 109.5
N12 C153 H15H 109.1
H15G C153 H15H 109.5
N12 C153 H15I 109.8
H15G C153 H15I 109.5
H15H C153 H15I 109.5
N12 C154 H15J 109.6
N12 C154 H15K 109.4
H15J C154 H15K 109.5
N12 C154 H15L 109.4
H15J C154 H15L 109.5
H15K C154 H15L 109.5
O35 C155 N13 120.7(18)
O35 C155 H155 119.6
N13 C155 H155 119.7
N13 C156 H15M 121.8
N13 C156 H15N 124.2
H15M C156 H15N 93.3
N13 C156 H15O 127.7
H15M C156 H15O 88.6
H15N C156 H15O 91.0
N13 C157 H15P 114.0
N13 C157 H15Q 113.9
H15P C157 H15Q 104.4
N13 C157 H15R 115.4
H15P C157 H15R 104.4
H15Q C157 H15R 103.6
O2 B1 O1 105.3(7)
O2 B1 O12 113.5(8)
O1 B1 O12 112.2(7)
O2 B1 O11 112.6(8)
O1 B1 O11 111.4(7)
O12 B1 O11 102.1(7)
O4 B2 O3 108.3(7)
O4 B2 O5 111.5(9)
O3 B2 O5 110.3(8)
O4 B2 O6 113.0(8)
O3 B2 O6 108.5(8)
O5 B2 O6 105.2(7)
O4 B2 Ba1 116.0(6)
O3 B2 Ba1 56.6(5)
O5 B2 Ba1 55.0(4)
O6 B2 Ba1 131.0(7)
O8 B3 O10 114.1(8)
O8 B3 O9 114.4(9)
O10 B3 O9 104.0(7)
O8 B3 O7 104.8(7)
O10 B3 O7 110.8(8)
O9 B3 O7 108.7(8)
O14 B4 O13 105.4(8)
O14 B4 O24 111.5(8)
O13 B4 O24 111.3(9)
O14 B4 O23 114.4(9)
O13 B4 O23 112.5(8)
O24 B4 O23 102.0(8)
O15 B5 O17 113.6(9)
O15 B5 O18 110.9(9)
O17 B5 O18 105.6(8)
O15 B5 O16 105.6(8)
O17 B5 O16 110.8(9)
O18 B5 O16 110.4(8)
O20 B6 O22 110.1(9)
O20 B6 O19 106.8(8)
O22 B6 O19 110.4(8)
O20 B6 O21 114.8(8)
O22 B6 O21 104.3(8)
O19 B6 O21 110.5(8)
O20 B6 Ba2 114.5(6)
O22 B6 Ba2 135.5(7)
O19 B6 Ba2 57.2(5)
O21 B6 Ba2 55.7(4)
C121 N1 C122 113.0(10)
C121 N1 H1A 109.0
C122 N1 H1A 109.0
C121 N1 H1B 108.9
C122 N1 H1B 109.0
H1A N1 H1B 107.8
C124 N2 C123 112.6(10)
C124 N2 H2A 109.1
C123 N2 H2A 109.2
C124 N2 H2B 109.0
C123 N2 H2B 109.0
H2A N2 H2B 107.8
C131 N5 C133 125.4(9)
C131 N5 C132 121.2(9)
C133 N5 C132 113.0(9)
C134 N6 C135 120.6(10)
C134 N6 C136 121.5(10)
C135 N6 C136 117.6(10)
C137 N7 C138 118.4(12)
C137 N7 C139 121.6(12)
C138 N7 C139 119.5(12)
C140 N8 C141 122.5(11)
C140 N8 C142 120.8(12)
C141 N8 C142 116.7(11)
C143 N9 C144 124.7(11)
C143 N9 C145 118.3(12)
C144 N9 C145 117.0(12)
C146 N10 C148 168.6(10)
C146 N10 C147 93.1(3)
C148 N10 C147 97.6(11)
C150 N11 C149 134.778(4)
C150 N11 C151 131.321(4)
C149 N11 C151 92.141(2)
C152 N12 C153 132.4(15)
C152 N12 C154 121.0(13)
C153 N12 C154 106.6(15)
C157 N13 C155 107(3)
C157 N13 C156 121(3)
C155 N13 C156 130(2)
C2 O1 B1 106.7(7)
C2 O1 Ba1 130.4(6)
B1 O1 Ba1 98.7(5)
C3 O2 B1 107.8(7)
C12 O3 B2 105.8(7)
C12 O3 Ba1 115.8(6)
B2 O3 Ba1 98.7(5)
C13 O4 B2 105.6(7)
C22 O5 B2 104.5(7)
C22 O5 Ba1 131.4(6)
B2 O5 Ba1 100.0(5)
C23 O6 B2 107.9(7)
C32 O7 B3 105.2(7)
C32 O7 Ba1 119.6(6)
B3 O7 Ba1 101.0(5)
C33 O8 B3 107.2(8)
C42 O9 B3 106.1(7)
C42 O9 Ba1 124.5(6)
B3 O9 Ba1 99.9(5)
C43 O10 B3 110.9(8)
C52 O11 B1 107.0(7)
C52 O11 Ba1 114.2(5)
B1 O11 Ba1 98.0(5)
C53 O12 B1 109.4(7)
C62 O13 B4 108.9(8)
C62 O13 Ba2 127.8(6)
B4 O13 Ba2 97.8(6)
C63 O14 B4 106.9(8)
C72 O15 B5 107.3(8)
C72 O15 Ba2 118.7(6)
B5 O15 Ba2 100.4(6)
C73 O16 B5 106.2(8)
C82 O17 B5 108.5(8)
C82 O17 Ba2 124.7(5)
B5 O17 Ba2 96.8(6)
C83 O18 B5 105.1(8)
C92 O19 B6 106.5(7)
C92 O19 Ba2 116.6(5)
B6 O19 Ba2 97.8(5)
C93 O20 B6 105.7(7)
C102 O21 B6 108.2(7)
C102 O21 Ba2 129.3(5)
B6 O21 Ba2 99.2(5)
C103 O22 B6 109.2(7)
C112 O23 B4 107.4(8)
C112 O23 Ba2 119.2(6)
B4 O23 Ba2 99.1(5)
C113 O24 B4 108.8(8)
C131 O27 Ba2 139.4(7)
C134 O28 Ba2 131.1(8)
C137 O29 Ba1 125.4(8)
C140 O30 Ba2 139.9(8)
C143 O31 Ba1 146.4(8)
C146 O32 Ba1 148.42(10)
C149 O33 Ba2 171.10(10)
C155 O35 Ba1 138.8(10)
O35 Ba1 O32 134.8(2)
O35 Ba1 O29 139.8(3)
O32 Ba1 O29 69.98(19)
O35 Ba1 O31 141.4(3)
O32 Ba1 O31 71.96(19)
O29 Ba1 O31 67.3(2)
O35 Ba1 O5 78.1(3)
O32 Ba1 O5 78.50(17)
O29 Ba1 O5 78.2(2)
O31 Ba1 O5 140.4(2)
O35 Ba1 O3 70.5(2)
O32 Ba1 O3 118.41(17)
O29 Ba1 O3 69.4(2)
O31 Ba1 O3 127.4(2)
O5 Ba1 O3 49.28(19)
O35 Ba1 O1 86.2(3)
O32 Ba1 O1 139.00(16)
O29 Ba1 O1 77.2(2)
O31 Ba1 O1 73.1(2)
O5 Ba1 O1 118.42(18)
O3 Ba1 O1 69.28(18)
O35 Ba1 O11 71.5(3)
O32 Ba1 O11 131.45(17)
O29 Ba1 O11 119.4(2)
O31 Ba1 O11 70.2(2)
O5 Ba1 O11 147.79(19)
O3 Ba1 O11 108.52(19)
O1 Ba1 O11 50.03(18)
O35 Ba1 O7 67.2(2)
O32 Ba1 O7 68.13(16)
O29 Ba1 O7 129.4(2)
O31 Ba1 O7 122.2(2)
O5 Ba1 O7 66.83(18)
O3 Ba1 O7 108.05(18)
O1 Ba1 O7 151.76(18)
O11 Ba1 O7 109.36(18)
O35 Ba1 O9 78.8(2)
O32 Ba1 O9 77.25(17)
O29 Ba1 O9 141.1(2)
O31 Ba1 O9 83.3(2)
O5 Ba1 O9 115.52(18)
O3 Ba1 O9 147.74(19)
O1 Ba1 O9 118.98(17)
O11 Ba1 O9 69.17(19)
O7 Ba1 O9 48.71(17)
O35 Ba1 B2 76.0(3)
O32 Ba1 B2 96.9(2)
O29 Ba1 B2 68.9(2)
O31 Ba1 B2 136.0(2)
O5 Ba1 B2 24.9(2)
O3 Ba1 B2 24.8(2)
O1 Ba1 B2 93.5(2)
O11 Ba1 B2 131.6(2)
O7 Ba1 B2 89.3(2)
O9 Ba1 B2 137.0(2)
O33 Ba2 O27 136.1(2)
O33 Ba2 O28 69.4(2)
O27 Ba2 O28 141.1(3)
O33 Ba2 O30 70.8(2)
O27 Ba2 O30 140.4(2)
O28 Ba2 O30 66.8(3)
O33 Ba2 O21 138.86(16)
O27 Ba2 O21 85.1(2)
O28 Ba2 O21 77.2(2)
O30 Ba2 O21 74.3(2)
O33 Ba2 O23 118.15(16)
O27 Ba2 O23 72.0(2)
O28 Ba2 O23 69.3(2)
O30 Ba2 O23 127.2(2)
O21 Ba2 O23 68.51(18)
O33 Ba2 O19 131.64(16)
O27 Ba2 O19 70.4(2)
O28 Ba2 O19 118.3(2)
O30 Ba2 O19 70.5(2)
O21 Ba2 O19 49.45(17)
O23 Ba2 O19 108.08(18)
O33 Ba2 O15 68.47(16)
O27 Ba2 O15 68.1(2)
O28 Ba2 O15 130.1(2)
O30 Ba2 O15 120.6(2)
O21 Ba2 O15 151.40(18)
O23 Ba2 O15 109.83(18)
O19 Ba2 O15 109.29(18)
O33 Ba2 O13 78.70(16)
O27 Ba2 O13 79.3(2)
O28 Ba2 O13 79.2(2)
O30 Ba2 O13 140.3(2)
O21 Ba2 O13 118.35(19)
O23 Ba2 O13 49.90(18)
O19 Ba2 O13 147.68(19)
O15 Ba2 O13 67.52(19)
O33 Ba2 O17 77.33(15)
O27 Ba2 O17 78.6(2)
O28 Ba2 O17 140.2(2)
O30 Ba2 O17 82.3(2)
O21 Ba2 O17 119.03(18)
O23 Ba2 O17 149.01(17)
O19 Ba2 O17 69.79(17)
O15 Ba2 O17 47.94(19)
O13 Ba2 O17 115.45(19)
O33 Ba2 B6 136.9(2)
O27 Ba2 B6 80.8(3)
O28 Ba2 B6 95.6(3)
O30 Ba2 B6 66.1(3)
O21 Ba2 B6 25.1(2)
O23 Ba2 B6 90.9(2)
O19 Ba2 B6 25.0(2)
O15 Ba2 B6 133.7(2)
O13 Ba2 B6 140.0(2)
O17 Ba2 B6 94.0(2)
O25 C125 N3 137(3)
O25 C125 H125 111.5
N3 C125 H125 111.2
N3 C126 H12P 109.5
N3 C126 H12Q 109.3
H12P C126 H12Q 109.5
N3 C126 H12R 109.6
H12P C126 H12R 109.5
H12Q C126 H12R 109.5
N3 C127 H12M 109.6
N3 C127 H12N 109.3
H12M C127 H12N 109.5
N3 C127 H12O 109.6
H12M C127 H12O 109.5
H12N C127 H12O 109.5
C126 N3 C125 113.2(14)
C126 N3 C127 122.8(11)
C125 N3 C127 124.0(15)
O26 C128 N4 125.5(6)
O26 C128 H128 117.2
N4 C128 H128 117.3
N4 C129 H12S 109.5
N4 C129 H12T 109.5
H12S C129 H12T 109.5
N4 C129 H12U 109.5
H12S C129 H12U 109.5
H12T C129 H12U 109.5
N4 C130 H13A 109.5
N4 C130 H13B 109.4
H13A C130 H13B 109.5
N4 C130 H13C 109.5
H13A C130 H13C 109.5
H13B C130 H13C 109.5
C128 N4 C130 123.0(6)
C128 N4 C129 121.7(5)
C130 N4 C129 115.2(6)

loop_
_geom_bond_atom_site_label_1
_geom_bond_atom_site_label_2
_geom_bond_distance
C1 C2 1.360(14)
C1 C9 1.454(13)
C1 C11 1.523(13)
C2 O1 1.365(12)
C2 C3 1.434(13)
C3 O2 1.295(12)
C3 C4 1.396(13)
C4 C10 1.463(15)
C4 H4 0.9500
C5 C6 1.440(17)
C5 C10 1.455(15)
C5 H5 0.9500
C6 C7 1.314(18)
C6 H6 0.9500
C7 C8 1.429(16)
C7 H7 0.9500
C8 C9 1.410(15)
C8 H8 0.9500
C9 C10 1.373(14)
C11 C12 1.332(13)
C11 C19 1.448(14)
C12 O3 1.411(11)
C12 C13 1.431(14)
C13 C14 1.318(16)
C13 O4 1.401(13)
C14 C20 1.389(15)
C14 H14 0.9500
C15 C16 1.381(15)
C15 C20 1.463(14)
C15 H15 0.9500
C16 C17 1.337(16)
C16 H16 0.9500
C17 C18 1.380(15)
C17 H17 0.9500
C18 C19 1.453(13)
C18 H18 0.9500
C19 C20 1.388(13)
C21 C22 1.378(12)
C21 C29 1.395(13)
C21 C31 1.490(13)
C22 C23 1.392(14)
C22 O5 1.429(11)
C23 C24 1.308(14)
C23 O6 1.371(11)
C24 C30 1.442(13)
C24 H24 0.9500
C25 C26 1.410(16)
C25 C30 1.405(15)
C25 H25 0.9500
C26 C27 1.398(16)
C26 H26 0.9500
C27 C28 1.417(14)
C27 H27 0.9500
C28 C29 1.402(13)
C28 H28 0.9500
C29 C30 1.382(15)
C31 C32 1.384(13)
C31 C39 1.432(13)
C32 O7 1.328(12)
C32 C33 1.428(13)
C33 O8 1.357(11)
C33 C34 1.394(13)
C34 C40 1.398(14)
C34 H34 0.9500
C35 C36 1.297(16)
C35 C40 1.440(13)
C35 H35 0.9500
C36 C37 1.478(15)
C36 H36 0.9500
C37 C38 1.293(14)
C37 H37 0.9500
C38 C39 1.450(11)
C38 H38 0.9500
C39 C40 1.450(12)
C41 C42 1.360(13)
C41 C49 1.417(14)
C41 C51 1.497(12)
C42 O9 1.374(11)
C42 C43 1.420(14)
C43 O10 1.328(13)
C43 C44 1.357(15)
C44 C50 1.358(15)
C44 H44 0.9500
C45 C46 1.293(16)
C45 C50 1.481(13)
C45 H45 0.9500
C46 C47 1.362(16)
C46 H46 0.9500
C47 C48 1.371(14)
C47 H47 0.9500
C48 C49 1.413(14)
C48 H48 0.9500
C49 C50 1.461(12)
C51 C52 1.340(13)
C51 C59 1.495(13)
C52 O11 1.359(11)
C52 C53 1.455(14)
C53 O12 1.305(13)
C53 C54 1.364(15)
C54 C60 1.387(15)
C54 H54 0.9500
C55 C56 1.330(19)
C55 C60 1.485(14)
C55 H55 0.9500
C56 C57 1.350(18)
C56 H56 0.9500
C57 C58 1.404(15)
C57 H57 0.9500
C58 C59 1.445(14)
C58 H58 0.9500
C59 C60 1.419(15)
C61 C62 1.345(14)
C61 C69 1.494(12)
C61 C71 1.499(14)
C62 O13 1.300(12)
C62 C63 1.446(14)
C63 O14 1.335(12)
C63 C64 1.408(14)
C64 C70 1.444(14)
C64 H64 0.9500
C65 C66 1.304(16)
C65 C70 1.430(15)
C65 H65 0.9500
C66 C67 1.434(15)
C66 H66 0.9500
C67 C68 1.332(15)
C67 H67 0.9500
C68 C69 1.448(13)
C68 H68 0.9500
C69 C70 1.450(12)
C71 C72 1.325(14)
C71 C79 1.457(13)
C72 C73 1.408(14)
C72 O15 1.411(11)
C73 C74 1.315(14)
C73 O16 1.376(12)
C74 C80 1.455(13)
C74 H74 0.9500
C75 C80 1.407(13)
C75 C76 1.429(13)
C75 H75 0.9500
C76 C77 1.349(15)
C76 H76 0.9500
C77 C78 1.444(13)
C77 H77 0.9500
C78 C79 1.386(14)
C78 H78 0.9500
C79 C80 1.398(14)
C81 C82 1.362(14)
C81 C91 1.474(15)
C81 C89 1.476(13)
C82 O17 1.370(11)
C82 C83 1.424(13)
C83 C84 1.365(14)
C83 O18 1.375(11)
C84 C90 1.473(12)
C84 H84 0.9500
C85 C90 1.398(13)
C85 C86 1.419(15)
C85 H85 0.9500
C86 C87 1.445(18)
C86 H86 0.9500
C87 C88 1.389(14)
C87 H87 0.9500
C88 C89 1.426(14)
C88 H88 0.9500
C89 C90 1.395(14)
C91 C92 1.381(14)
C91 C99 1.391(15)
C92 O19 1.380(12)
C92 C93 1.400(13)
C93 C94 1.366(15)
C93 O20 1.402(10)
C94 C100 1.469(15)
C94 H94 0.9500
C95 C100 1.360(16)
C95 C96 1.405(15)
C95 H95 0.9500
C96 C97 1.475(17)
C96 H96 0.9500
C97 C98 1.371(16)
C97 H97 0.9500
C98 C99 1.375(14)
C98 H98 0.9500
C99 C100 1.439(13)
C101 C102 1.376(13)
C101 C109 1.424(14)
C101 C111 1.473(12)
C102 O21 1.377(10)
C102 C103 1.444(13)
C103 C104 1.306(15)
C103 O22 1.398(12)
C104 C110 1.400(15)
C104 H104 0.9500
C105 C106 1.318(15)
C105 C110 1.401(13)
C105 H105 0.9500
C106 C107 1.475(13)
C106 H106 0.9500
C107 C108 1.327(14)
C107 H107 0.9500
C108 C109 1.432(13)
C108 H108 0.9500
C109 C110 1.482(12)
C111 C112 1.416(13)
C111 C119 1.440(13)
C112 O23 1.307(12)
C112 C113 1.430(15)
C113 O24 1.321(12)
C113 C114 1.377(15)
C114 C120 1.457(13)
C114 H114 0.9500
C115 C120 1.359(15)
C115 C116 1.384(14)
C115 H115 0.9500
C116 C117 1.438(11)
C116 H116 0.9500
C117 C118 1.389(13)
C117 H117 0.9500
C118 C119 1.375(14)
C118 H118 0.9500
C119 C120 1.479(13)
C121 N1 1.523(17)
C121 H12J 0.9800
C121 H12K 0.9800
C121 H12L 0.9800
C122 N1 1.556(14)
C122 H12G 0.9804
C122 H12H 0.9804
C122 H12I 0.9804
C123 N2 1.434(16)
C123 H12D 0.9800
C123 H12E 0.9800
C123 H12F 0.9800
C124 N2 1.418(17)
C124 H12A 0.9803
C124 H12B 0.9803
C124 H12C 0.9803
C131 N5 1.236(16)
C131 O27 1.252(13)
C131 H131 0.9500
C132 N5 1.489(13)
C132 H13D 0.9800
C132 H13E 0.9800
C132 H13F 0.9800
C133 N5 1.474(12)
C133 H13G 0.9800
C133 H13H 0.9800
C133 H13I 0.9800
C134 O28 1.200(13)
C134 N6 1.305(13)
C134 H134 0.9500
C135 N6 1.450(15)
C135 H13J 0.9800
C135 H13K 0.9800
C135 H13L 0.9800
C136 N6 1.472(17)
C136 H13M 0.9800
C136 H13N 0.9800
C136 H13O 0.9800
C137 O29 1.237(16)
C137 N7 1.369(16)
C137 H137 0.9500
C138 N7 1.434(18)
C138 H13S 0.9800
C138 H13T 0.9800
C138 H13U 0.9800
C139 N7 1.446(15)
C139 H13P 0.9800
C139 H13Q 0.9800
C139 H13R 0.9800
C140 O30 1.240(14)
C140 N8 1.332(15)
C140 H140 0.9500
C141 N8 1.397(17)
C141 H14A 0.9800
C141 H14B 0.9800
C141 H14C 0.9800
C142 N8 1.583(18)
C142 H14D 0.9800
C142 H14E 0.9800
C142 H14F 0.9800
C143 O31 1.206(14)
C143 N9 1.340(16)
C143 H143 0.9500
C144 N9 1.343(16)
C144 H14G 0.9800
C144 H14H 0.9800
C144 H14I 0.9800
C145 N9 1.459(19)
C145 H14J 0.9800
C145 H14K 0.9800
C145 H14L 0.9800
C146 O32 1.0552
C146 N10 1.1636
C146 H146 0.9500
C147 N10 1.784(14)
C147 H14M 0.9800
C147 H14N 0.9800
C147 H14O 0.9800
C148 N10 1.280(9)
C148 H14P 0.9800
C148 H14Q 0.9800
C148 H14R 0.9800
C149 O33 1.3906
C149 N11 1.5151
C149 H149 0.9500
C150 N11 1.0896
C150 H15A 0.9800
C150 H15B 0.9800
C150 H15C 0.9800
C151 N11 1.67852(11)
C151 H15D 0.9927
C151 H15E 0.9927
C151 H15F 0.9927
C152 O34 1.247(19)
C152 N12 1.282(17)
C152 H152 0.9500
C153 N12 1.42(2)
C153 H15G 0.9800
C153 H15H 0.9800
C153 H15I 0.9800
C154 N12 1.46(2)
C154 H15J 0.9800
C154 H15K 0.9800
C154 H15L 0.9800
C155 O35 1.19(2)
C155 N13 1.44(2)
C155 H155 0.9500
C156 N13 1.46(3)
C156 H15M 1.0993
C156 H15N 1.1200
C156 H15O 1.1533
C157 N13 1.32(3)
C157 H15P 1.0207
C157 H15Q 1.0201
C157 H15R 1.0258
B1 O2 1.454(12)
B1 O1 1.498(12)
B1 O12 1.518(11)
B1 O11 1.521(12)
B2 O4 1.450(14)
B2 O3 1.474(13)
B2 O5 1.490(12)
B2 O6 1.517(12)
B2 Ba1 3.479(11)
B3 O8 1.450(13)
B3 O10 1.451(13)
B3 O9 1.495(13)
B3 O7 1.527(12)
B4 O14 1.429(14)
B4 O13 1.486(13)
B4 O24 1.500(12)
B4 O23 1.502(13)
B5 O15 1.426(14)
B5 O17 1.470(14)
B5 O18 1.509(14)
B5 O16 1.514(14)
B6 O20 1.437(14)
B6 O22 1.486(13)
B6 O19 1.484(12)
B6 O21 1.494(12)
B6 Ba2 3.473(12)
N1 H1A 0.9200
N1 H1B 0.9200
N2 H2A 0.9200
N2 H2B 0.9200
O1 Ba1 2.945(7)
O3 Ba1 2.938(7)
O5 Ba1 2.895(7)
O7 Ba1 2.954(7)
O9 Ba1 3.002(7)
O11 Ba1 2.950(7)
O13 Ba2 2.965(7)
O15 Ba2 2.952(7)
O17 Ba2 3.010(6)
O19 Ba2 2.945(6)
O21 Ba2 2.905(6)
O23 Ba2 2.923(7)
O27 Ba2 2.699(7)
O28 Ba2 2.764(9)
O29 Ba1 2.768(7)
O30 Ba2 2.775(9)
O31 Ba1 2.779(7)
O32 Ba1 2.731(4)
O33 Ba2 2.676(4)
O35 Ba1 2.693(9)
C125 O25 1.095(17)
C125 N3 1.36(2)
C125 H125 0.9500
C126 N3 1.361(19)
C126 H12P 0.9800
C126 H12Q 0.9800
C126 H12R 0.9800
C127 N3 1.458(12)
C127 H12M 0.9800
C127 H12N 0.9800
C127 H12O 0.9800
C128 O26 1.245(8)
C128 N4 1.343(9)
C128 H128 0.9500
C129 N4 1.467(8)
C129 H12S 0.9800
C129 H12T 0.9800
C129 H12U 0.9800
C130 N4 1.448(7)
C130 H13A 0.9800
C130 H13B 0.9800
C130 H13C 0.9800
